data_1574889
loop_
_publ_author_name
'Hu, Yaning'
'Li, Tong'
'Su, Taotao'
'Shi, Wudi'
'Yu, Yabing'
'Li, Beibei'
'Li, Meng-Hua'
'Zhang, Sheng'
'Xu, Yuan-Qing'
'Liu, Qi'
'Wu, Di'
'Xu, Youzhi'

_publ_section_title
;
 Crown ether-cycloparaphenylene hybrid multimacrocycles: insights into
 supramolecular gas sensing and biological potential.
;
_journal_issue 28
_journal_name_full 'Chemical science'
_journal_page_first 13115
_journal_page_last 13121
_journal_paper_doi 10.1039/d5sc03476k
_journal_volume 16
_journal_year 2025
_chemical_absolute_configuration unk
_chemical_formula_moiety 'C66 H57 K O8, C66 H59 K O8, 2(F6 P), 4(C H Cl3)'
_chemical_formula_sum 'C136 H120 Cl12 F12 K2 O16 P2'
_chemical_formula_weight 2803.85
_space_group_crystal_system orthorhombic
_space_group_IT_number 29
_space_group_name_Hall 'P 2c -2ac'
_space_group_name_H-M_alt 'P c a 21'
_atom_sites_solution_hydrogens geom
_atom_sites_solution_primary dual
_audit_block_doi 10.5517/ccdc.csd.cc2lbmbx
_audit_creation_date 2024-04-08
_audit_creation_method
;
Olex2 1.5
(compiled 2023.08.24 svn.re1ec1418 for OlexSys, GUI svn.r6817)
;
_audit_update_record
;
2024-10-24 deposited with the CCDC.	2025-06-18 downloaded from the CCDC.
;
_cell_angle_alpha 90
_cell_angle_beta 90
_cell_angle_gamma 90
_cell_formula_units_Z 4
_cell_length_a 22.914(16)
_cell_length_b 23.096(14)
_cell_length_c 25.886(18)
_cell_measurement_reflns_used 9785
_cell_measurement_temperature 150.00
_cell_measurement_theta_max 53.161
_cell_measurement_theta_min 3.219
_cell_volume 13699(16)
_computing_molecular_graphics 'Olex2 1.5 (Dolomanov et al., 2009)'
_computing_publication_material 'Olex2 1.5 (Dolomanov et al., 2009)'
_computing_structure_refinement 'SHELXL 2019/3 (Sheldrick, 2015)'
_computing_structure_solution 'SHELXT 2014/5 (Sheldrick, 2014)'
_diffrn_ambient_temperature 150.00
_diffrn_detector 'Bruker APEX2 area detector'
_diffrn_detector_area_resol_mean 7.9
_diffrn_detector_type 'CCD area detector'
_diffrn_measured_fraction_theta_full 0.959
_diffrn_measured_fraction_theta_max 0.959
_diffrn_measurement_device 'three-circle diffractometer'
_diffrn_measurement_device_type 'Bruker APEX2 microsource'
_diffrn_measurement_method '\w and \f scans'
_diffrn_radiation_monochromator 'mirror optics'
_diffrn_radiation_probe x-ray
_diffrn_radiation_type CuK\a
_diffrn_radiation_wavelength 1.54184
_diffrn_reflns_av_R_equivalents 0.0685
_diffrn_reflns_av_unetI/netI 0.0546
_diffrn_reflns_Laue_measured_fraction_full 0.959
_diffrn_reflns_Laue_measured_fraction_max 0.959
_diffrn_reflns_limit_h_max 22
_diffrn_reflns_limit_h_min -23
_diffrn_reflns_limit_k_max 12
_diffrn_reflns_limit_k_min -22
_diffrn_reflns_limit_l_max 26
_diffrn_reflns_limit_l_min -26
_diffrn_reflns_number 68112
_diffrn_reflns_point_group_measured_fraction_full 0.929
_diffrn_reflns_point_group_measured_fraction_max 0.929
_diffrn_reflns_theta_full 54.582
_diffrn_reflns_theta_max 54.582
_diffrn_reflns_theta_min 2.716
_diffrn_source 'microfocus sealed X-ray tube'
_diffrn_source_type 'Incoatec I\ms'
_exptl_absorpt_coefficient_mu 3.638
_exptl_absorpt_correction_T_max 0.7508
_exptl_absorpt_correction_T_min 0.6056
_exptl_absorpt_correction_type multi-scan
_exptl_absorpt_process_details
;
 SADABS 2016/2: Krause, L., Herbst-Irmer, R., Sheldrick G.M. & Stalke D.,
 J. Appl. Cryst. 48 (2015) 3-10
;
_exptl_crystal_colour 'clear light yellow'
_exptl_crystal_colour_lustre clear
_exptl_crystal_colour_modifier light
_exptl_crystal_colour_primary yellow
_exptl_crystal_density_diffrn 1.359
_exptl_crystal_description block
_exptl_crystal_F_000 5776
_exptl_crystal_size_max 0.15
_exptl_crystal_size_mid 0.12
_exptl_crystal_size_min 0.1
_refine_diff_density_max 0.943
_refine_diff_density_min -1.334
_refine_diff_density_rms 0.093
_refine_ls_abs_structure_details
;
 Refined as an inversion twin.
;
_refine_ls_abs_structure_Flack 0.36(2)
_refine_ls_extinction_method none
_refine_ls_goodness_of_fit_ref 1.031
_refine_ls_hydrogen_treatment constr
_refine_ls_matrix_type full
_refine_ls_number_parameters 1617
_refine_ls_number_reflns 15727
_refine_ls_number_restraints 1
_refine_ls_restrained_S_all 1.031
_refine_ls_R_factor_all 0.0964
_refine_ls_R_factor_gt 0.0755
_refine_ls_shift/su_max 0.000
_refine_ls_shift/su_mean 0.000
_refine_ls_structure_factor_coef Fsqd
_refine_ls_weighting_details 'w=1/[\s^2^(Fo^2^)+(0.1671P)^2^+6.2429P] where P=(Fo^2^+2Fc^2^)/3'
_refine_ls_weighting_scheme calc
_refine_ls_wR_factor_gt 0.2048
_refine_ls_wR_factor_ref 0.2215
_reflns_Friedel_coverage 0.883
_reflns_Friedel_fraction_full 0.896
_reflns_Friedel_fraction_max 0.896
_reflns_number_gt 12764
_reflns_number_total 15727
_reflns_threshold_expression 'I > 2\s(I)'
_cod_data_source_file d5sc03476k2.cif
_cod_data_source_block m13104_0m_a
_cod_depositor_comments 'Adding full bibliography for 1574889--1574890.cif.'
_cod_database_code 1574889
_shelx_shelxl_version_number 2019/3
_shelx_space_group_comment
;
The symmetry employed for this shelxl refinement is uniquely defined
by the following loop, which should always be used as a source of
symmetry information in preference to the above space-group names.
They are only intended as comments.
;
_shelx_estimated_absorpt_t_max 0.712
_shelx_estimated_absorpt_t_min 0.611
_olex2_refinement_description
;
1. Twinned data refinement
 Scales: 0.64(2)
 0.36(2)
2. Fixed Uiso
 At 1.2 times of:
  All C(H) groups, All C(H,H) groups
3.a Ternary CH refined with riding coordinates:
 C256(H256), C266(H266), C274(H274), C272(H272)
3.b Secondary CH2 refined with riding coordinates:
 C68(H68A,H68B), C77(H77A,H77B), C108(H10A,H10B), C148(H14A,H14B), C165(H16C,
 H16D), C182(H18A,H18B), C205(H20C,H20D), C208(H20E,H20F), C223(H22A,H22B),
 C234(H23E,H23F), C251(H25E,H25F), C112(H11A,H11B), C122(H12A,H12B), C138(H13A,
 H13B), C156(H15A,H15B), C169(H16A,H16B), C202(H20A,H20B), C237(H23A,H23B),
 C239(H23C,H23D), C242(H24A,H24B), C248(H24C,H24D), C258(H25A,H25B), C259(H25C,
 H25D), C268(H26A,H26B)
3.c Aromatic/amide H refined with riding coordinates:
 C19(H19), C23(H23), C26(H26), C27(H27), C39(H39), C59(H59), C62(H62),
 C65(H65), C66(H66), C74(H74), C80(H80), C93(H93), C96(H96), C103(H103),
 C116(H116), C125(H125), C127(H127), C134(H134), C137(H137), C149(H149),
 C163(H163), C188(H188), C189(H189), C191(H191), C193(H193), C194(H194),
 C198(H198), C201(H201), C206(H206), C207(H207), C217(H217), C220(H220),
 C225(H225), C241(H241), C255(H255), C10(H10), C17(H17), C33(H33), C37(H37),
 C40(H40), C64(H64), C99(H99), C100(H100), C115(H115), C117(H117), C121(H121),
 C132(H132), C141(H141), C166(H166), C179(H179), C180(H180), C184(H184),
 C186(H186), C200(H200), C209(H209), C211(H211), C212(H212), C213(H213),
 C215(H215), C224(H224), C226(H226), C228(H228), C230(H230), C233(H233),
 C246(H246), C261(H261), C264(H264), C273(H273)
;
_smtbx_masks_void_probe_radius 1.2
_smtbx_masks_void_truncation_radius 1.2
_olex2_submission_special_instructions 'No special instructions were received'

loop_
_space_group_symop_operation_xyz
'x, y, z'
'-x, -y, z+1/2'
'-x+1/2, y, z+1/2'
'x+1/2, -y, z'

loop_
_atom_site_label
_atom_site_type_symbol
_atom_site_fract_x
_atom_site_fract_y
_atom_site_fract_z
_atom_site_U_iso_or_equiv
_atom_site_adp_type
_atom_site_occupancy
_atom_site_site_symmetry_order
_atom_site_calc_flag
_atom_site_refinement_flags_posn
_atom_site_refinement_flags_adp
_atom_site_refinement_flags_occupancy
_atom_site_disorder_assembly
_atom_site_disorder_group
K1 K -0.02490(16) -0.00890(17) 0.25399(15) 0.0817(10) Uani 1 1 d . . . . .
O1 O 0.0594(3) -0.0506(3) 0.2934(2) 0.0307(16) Uani 1 1 d . . . . .
O5 O 0.0490(3) 0.0637(3) 0.2897(3) 0.0317(16) Uani 1 1 d . . . . .
O8 O -0.0558(3) -0.0550(3) 0.3346(3) 0.0383(18) Uani 1 1 d . . . . .
O15 O -0.0042(3) -0.0838(3) 0.1872(3) 0.0431(19) Uani 1 1 d . . . . .
O16 O 0.0369(3) 0.0244(3) 0.1808(3) 0.0414(19) Uani 1 1 d . . . . .
O17 O -0.0688(3) 0.0753(3) 0.2963(3) 0.0408(18) Uani 1 1 d . . . . .
O21 O -0.0864(3) 0.0427(3) 0.1919(3) 0.0460(19) Uani 1 1 d . . . . .
O27 O -0.1071(3) -0.0818(4) 0.2400(3) 0.048(2) Uani 1 1 d . . . . .
C2 C 0.1089(4) -0.0195(4) 0.3040(3) 0.023(2) Uani 1 1 d . . . . .
C3 C 0.0623(5) -0.0183(6) 0.1486(4) 0.042(3) Uani 1 1 d . . . . .
C14 C 0.3524(5) 0.2221(5) 0.0480(4) 0.039(3) Uani 1 1 d . . . . .
C19 C 0.2446(5) -0.2439(4) 0.1499(4) 0.035(3) Uani 1 1 d . . . . .
H19 H 0.204374 -0.253010 0.146441 0.042 Uiso 1 1 calc R U . . .
C21 C 0.1776(4) -0.1050(4) 0.2940(4) 0.031(2) Uani 1 1 d . . . . .
C23 C 0.2092(4) -0.0097(5) 0.3283(4) 0.033(3) Uani 1 1 d . . . . .
H23 H 0.244439 -0.026060 0.340896 0.039 Uiso 1 1 calc R U . . .
C26 C 0.3277(4) -0.2282(5) 0.2037(5) 0.040(3) Uani 1 1 d . . . . .
H26 H 0.344369 -0.227340 0.237268 0.048 Uiso 1 1 calc R U . . .
C27 C 0.1325(4) 0.1432(4) 0.2344(4) 0.031(2) Uani 1 1 d . . . . .
H27 H 0.101147 0.118925 0.223882 0.038 Uiso 1 1 calc R U . . .
C38 C 0.2297(4) -0.1970(4) 0.2362(4) 0.031(2) Uani 1 1 d . . . . .
C39 C 0.2577(5) 0.2589(5) 0.0826(5) 0.041(3) Uani 1 1 d . . . . .
H39 H 0.243350 0.266602 0.048859 0.049 Uiso 1 1 calc R U . . .
C45 C 0.1641(4) -0.0462(4) 0.3130(4) 0.029(2) Uani 1 1 d . . . . .
C53 C 0.1045(4) 0.0412(5) 0.3023(3) 0.031(3) Uani 1 1 d . . . . .
C59 C 0.1795(4) -0.1668(5) 0.2186(4) 0.031(2) Uani 1 1 d . . . . .
H59 H 0.162755 -0.177489 0.186377 0.037 Uiso 1 1 calc R U . . .
C60 C 0.0411(5) -0.0742(6) 0.1515(4) 0.041(3) Uani 1 1 d . . . . .
C62 C 0.4694(4) -0.0182(5) 0.0120(4) 0.037(3) Uani 1 1 d . . . . .
H62 H 0.498625 -0.036150 0.032475 0.045 Uiso 1 1 calc R U . . .
C65 C 0.4515(5) -0.1464(6) 0.0332(4) 0.044(3) Uani 1 1 d . . . . .
H65 H 0.492298 -0.139109 0.032895 0.053 Uiso 1 1 calc R U . . .
C66 C 0.1543(4) -0.1231(5) 0.2462(4) 0.032(2) Uani 1 1 d . . . . .
H66 H 0.120485 -0.104554 0.233003 0.038 Uiso 1 1 calc R U . . .
C67 C 0.2668(5) -0.2283(4) 0.1977(4) 0.032(3) Uani 1 1 d . . . . .
C68 C 0.0436(5) -0.0935(5) 0.3325(4) 0.040(3) Uani 1 1 d . . . . .
H68A H 0.077834 -0.102199 0.354528 0.047 Uiso 1 1 calc R U . . .
H68B H 0.031065 -0.129876 0.315571 0.047 Uiso 1 1 calc R U . . .
C74 C 0.2038(4) 0.0513(5) 0.3255(4) 0.031(3) Uani 1 1 d . . . . .
H74 H 0.235527 0.074864 0.336166 0.038 Uiso 1 1 calc R U . . .
C77 C -0.0059(4) -0.0699(5) 0.3657(4) 0.038(3) Uani 1 1 d . . . . .
H77A H -0.017333 -0.099332 0.391587 0.046 Uiso 1 1 calc R U . . .
H77B H 0.007782 -0.035091 0.384480 0.046 Uiso 1 1 calc R U . . .
C80 C 0.2808(4) -0.2463(5) 0.1074(5) 0.036(3) Uani 1 1 d . . . . .
H80 H 0.265205 -0.258377 0.075203 0.043 Uiso 1 1 calc R U . . .
C81 C 0.1538(4) 0.0770(4) 0.3076(4) 0.030(2) Uani 1 1 d . . . . .
C82 C 0.4303(5) -0.0534(6) -0.0151(4) 0.049(3) Uani 1 1 d . . . . .
C93 C 0.2220(4) -0.1396(5) 0.3149(4) 0.034(3) Uani 1 1 d . . . . .
H93 H 0.235209 -0.132070 0.349098 0.041 Uiso 1 1 calc R U . . .
C94 C 0.3158(5) 0.2496(5) 0.0883(4) 0.038(3) Uani 1 1 d . . . . .
C96 C 0.4126(5) 0.2121(5) 0.0542(4) 0.039(3) Uani 1 1 d . . . . .
H96 H 0.434832 0.235599 0.077031 0.047 Uiso 1 1 calc R U . . .
C103 C 0.2176(5) 0.2576(5) 0.1233(4) 0.042(3) Uani 1 1 d . . . . .
H103 H 0.177074 0.262447 0.116969 0.051 Uiso 1 1 calc R U . . .
C108 C -0.0854(6) -0.1356(6) 0.2201(5) 0.057(3) Uani 1 1 d . . . . .
H10A H -0.118563 -0.161299 0.211330 0.068 Uiso 1 1 calc R U . . .
H10B H -0.061396 -0.155117 0.246638 0.068 Uiso 1 1 calc R U . . .
C111 C 0.4151(5) -0.1136(6) 0.0026(4) 0.043(3) Uani 1 1 d . . . . .
C113 C 0.2008(5) 0.2223(5) 0.2159(4) 0.034(2) Uani 1 1 d . . . . .
C116 C 0.4401(5) 0.1667(6) 0.0263(5) 0.045(3) Uani 1 1 d . . . . .
H116 H 0.480554 0.159690 0.031177 0.054 Uiso 1 1 calc R U . . .
C120 C 0.3408(5) -0.2312(5) 0.1105(4) 0.038(3) Uani 1 1 d . . . . .
C125 C 0.3251(5) 0.1935(6) 0.0065(5) 0.047(3) Uani 1 1 d . . . . .
H125 H 0.286822 0.204956 -0.003365 0.057 Uiso 1 1 calc R U . . .
C127 C 0.1541(5) 0.1860(5) 0.2000(4) 0.040(3) Uani 1 1 d . . . . .
H127 H 0.137475 0.190349 0.166651 0.048 Uiso 1 1 calc R U . . .
C134 C 0.2471(4) -0.1841(4) 0.2874(4) 0.033(3) Uani 1 1 d . . . . .
H134 H 0.276805 -0.206700 0.303154 0.039 Uiso 1 1 calc R U . . .
C137 C 0.3942(5) -0.0220(7) -0.0516(4) 0.052(4) Uani 1 1 d . . . . .
H137 H 0.369421 -0.043509 -0.073953 0.062 Uiso 1 1 calc R U . . .
C139 C 0.4272(5) 0.0712(5) -0.0202(4) 0.037(3) Uani 1 1 d . . . . .
C143 C 0.1565(4) 0.1364(5) 0.2827(4) 0.034(3) Uani 1 1 d . . . . .
C148 C 0.0234(5) 0.1028(5) 0.3283(4) 0.039(3) Uani 1 1 d . . . . .
H14A H 0.050085 0.135495 0.335618 0.047 Uiso 1 1 calc R U . . .
H14B H 0.015465 0.081873 0.360895 0.047 Uiso 1 1 calc R U . . .
C149 C 0.3643(5) -0.2293(5) 0.1593(5) 0.040(3) Uani 1 1 d . . . . .
H149 H 0.405453 -0.228705 0.163454 0.048 Uiso 1 1 calc R U . . .
C155 C 0.4086(5) 0.1320(6) -0.0083(4) 0.044(3) Uani 1 1 d . . . . .
C163 C 0.4673(5) 0.0423(6) 0.0104(4) 0.043(3) Uani 1 1 d . . . . .
H163 H 0.493936 0.064054 0.030753 0.051 Uiso 1 1 calc R U . . .
C165 C -0.1384(5) -0.0893(6) 0.2863(5) 0.047(3) Uani 1 1 d . . . . .
H16C H -0.165286 -0.122621 0.282397 0.056 Uiso 1 1 calc R U . . .
H16D H -0.162360 -0.054398 0.292797 0.056 Uiso 1 1 calc R U . . .
C170 C 0.2388(5) 0.2491(5) 0.1741(5) 0.043(3) Uani 1 1 d . . . . .
C182 C -0.0491(6) -0.1247(6) 0.1724(5) 0.055(3) Uani 1 1 d . . . . .
H18A H -0.031310 -0.161226 0.160055 0.066 Uiso 1 1 calc R U . . .
H18B H -0.073528 -0.108434 0.144422 0.066 Uiso 1 1 calc R U . . .
C188 C 0.1078(6) -0.0056(7) 0.1171(5) 0.059(4) Uani 1 1 d . . . . .
H188 H 0.122220 0.032906 0.114588 0.070 Uiso 1 1 calc R U . . .
C189 C 0.3003(5) 0.2507(5) 0.1813(5) 0.046(3) Uani 1 1 d . . . . .
H189 H 0.316032 0.251326 0.215239 0.056 Uiso 1 1 calc R U . . .
C191 C 0.4297(5) -0.1893(6) 0.0638(5) 0.048(3) Uani 1 1 d . . . . .
H191 H 0.455864 -0.211213 0.084524 0.058 Uiso 1 1 calc R U . . .
C193 C 0.1976(4) 0.1784(5) 0.3000(4) 0.037(3) Uani 1 1 d . . . . .
H193 H 0.211232 0.177805 0.334675 0.044 Uiso 1 1 calc R U . . .
C194 C 0.2172(5) 0.2194(5) 0.2664(5) 0.043(3) Uani 1 1 d . . . . .
H194 H 0.243819 0.247680 0.278984 0.051 Uiso 1 1 calc R U . . .
C197 C 0.3700(5) -0.2022(5) 0.0656(4) 0.039(3) Uani 1 1 d . . . . .
C198 C 0.0667(5) -0.1178(6) 0.1232(4) 0.051(3) Uani 1 1 d . . . . .
H198 H 0.052173 -0.156269 0.125403 0.061 Uiso 1 1 calc R U . . .
C201 C 0.3368(5) 0.2514(5) 0.1399(5) 0.040(3) Uani 1 1 d . . . . .
H201 H 0.377748 0.253021 0.145701 0.048 Uiso 1 1 calc R U . . .
C205 C -0.0314(5) 0.1239(5) 0.3050(5) 0.040(3) Uani 1 1 d . . . . .
H20C H -0.050545 0.151824 0.328519 0.049 Uiso 1 1 calc R U . . .
H20D H -0.023076 0.143677 0.271923 0.049 Uiso 1 1 calc R U . . .
C206 C 0.0064(6) 0.0690(6) 0.1523(5) 0.056(3) Uani 1 1 d . . . . .
H206 H 0.023134 0.104244 0.140618 0.068 Uiso 1 1 calc R U . . .
C207 C 0.3942(5) 0.0370(6) -0.0555(4) 0.042(3) Uani 1 1 d . . . . .
H207 H 0.372094 0.055356 -0.081819 0.051 Uiso 1 1 calc R U . . .
C208 C -0.0990(5) -0.0998(5) 0.3325(4) 0.041(3) Uiso 1 1 d . . . . .
H20E H -0.122420 -0.099732 0.364618 0.050 Uiso 1 1 calc R U . . .
H20F H -0.079844 -0.138060 0.329207 0.050 Uiso 1 1 calc R U . . .
C217 C 0.3358(5) -0.1742(6) 0.0299(5) 0.054(3) Uani 1 1 d . . . . .
H217 H 0.295977 -0.185031 0.026629 0.064 Uiso 1 1 calc R U . . .
C220 C 0.3519(5) 0.1494(6) -0.0204(5) 0.045(3) Uani 1 1 d . . . . .
H220 H 0.331554 0.130610 -0.047587 0.054 Uiso 1 1 calc R U . . .
C223 C -0.0576(5) 0.0505(6) 0.1437(4) 0.046(3) Uani 1 1 d . . . . .
H22A H -0.078107 0.080442 0.123312 0.055 Uiso 1 1 calc R U . . .
H22B H -0.058603 0.013796 0.123918 0.055 Uiso 1 1 calc R U . . .
C225 C 0.3574(5) -0.1308(6) -0.0014(5) 0.054(3) Uani 1 1 d . . . . .
H225 H 0.332452 -0.112545 -0.025772 0.065 Uiso 1 1 calc R U . . .
C234 C -0.1119(6) 0.0945(5) 0.2121(5) 0.052(3) Uani 1 1 d . . . . .
H23E H -0.148870 0.102704 0.193763 0.063 Uiso 1 1 calc R U . . .
H23F H -0.085067 0.127485 0.206179 0.063 Uiso 1 1 calc R U . . .
C241 C 0.1335(6) -0.0510(9) 0.0878(5) 0.074(5) Uani 1 1 d . . . . .
H241 H 0.165111 -0.042852 0.065200 0.089 Uiso 1 1 calc R U . . .
C251 C -0.1236(5) 0.0885(6) 0.2690(5) 0.050(3) Uani 1 1 d . . . . .
H25E H -0.140414 0.124988 0.282515 0.060 Uiso 1 1 calc R U . . .
H25F H -0.152212 0.057070 0.274899 0.060 Uiso 1 1 calc R U . . .
C255 C 0.1131(6) -0.1052(8) 0.0919(5) 0.060(4) Uani 1 1 d . . . . .
H255 H 0.131262 -0.135438 0.072864 0.072 Uiso 1 1 calc R U . . .
O7 O 0.3124(3) 0.4599(3) 0.1938(3) 0.0365(17) Uani 1 1 d . . . . .
O19 O 0.3162(3) 0.5706(3) 0.2103(3) 0.0365(17) Uani 1 1 d . . . . .
O22 O 0.1942(3) 0.4352(3) 0.1804(3) 0.0435(19) Uani 1 1 d . . . . .
O23 O 0.1995(4) 0.5710(3) 0.1736(3) 0.052(2) Uani 1 1 d . . . . .
O28 O 0.1438(4) 0.5617(4) 0.2690(4) 0.062(2) Uani 1 1 d . . . . .
O30 O 0.2509(4) 0.5788(4) 0.3185(3) 0.061(2) Uani 1 1 d . . . . .
O31 O 0.1754(4) 0.4302(4) 0.2870(3) 0.055(2) Uani 1 1 d . . . . .
O35 O 0.2826(4) 0.4654(4) 0.3211(3) 0.063(2) Uani 1 1 d . . . . .
C10 C 0.4691(4) 0.3566(5) 0.1648(4) 0.036(3) Uani 1 1 d . . . . .
H10 H 0.482805 0.365765 0.131112 0.044 Uiso 1 1 calc R U . . .
C13 C 0.3677(4) 0.5448(5) 0.1929(4) 0.032(3) Uani 1 1 d . . . . .
C16 C 0.4261(5) 0.3920(5) 0.1886(4) 0.038(3) Uani 1 1 d . . . . .
C17 C 0.6046(4) 0.2489(4) 0.3168(4) 0.035(3) Uani 1 1 d . . . . .
H17 H 0.645731 0.246925 0.312725 0.042 Uiso 1 1 calc R U . . .
C20 C 0.3659(5) 0.4864(5) 0.1855(4) 0.036(3) Uani 1 1 d . . . . .
C24 C 0.5799(5) 0.2418(4) 0.3670(4) 0.038(3) Uani 1 1 d . . . . .
C25 C 0.4178(5) 0.4542(4) 0.1745(4) 0.036(3) Uani 1 1 d . . . . .
C33 C 0.4912(5) 0.3086(5) 0.1904(4) 0.036(3) Uani 1 1 d . . . . .
H33 H 0.518977 0.284748 0.173463 0.044 Uiso 1 1 calc R U . . .
C37 C 0.4022(5) 0.3728(5) 0.2353(4) 0.036(3) Uani 1 1 d . . . . .
H37 H 0.369829 0.392907 0.249555 0.044 Uiso 1 1 calc R U . . .
C40 C 0.5195(5) 0.2319(5) 0.3675(5) 0.041(3) Uani 1 1 d . . . . .
H40 H 0.501899 0.218483 0.398525 0.049 Uiso 1 1 calc R U . . .
C50 C 0.6115(5) 0.2586(5) 0.4136(4) 0.039(3) Uani 1 1 d . . . . .
C63 C 0.4203(5) 0.5777(5) 0.1897(4) 0.035(3) Uani 1 1 d . . . . .
C64 C 0.6729(5) 0.2660(5) 0.4162(4) 0.041(3) Uani 1 1 d . . . . .
H64 H 0.697214 0.245927 0.392542 0.049 Uiso 1 1 calc R U . . .
C69 C 0.5847(5) 0.7102(5) 0.4258(4) 0.038(3) Uani 1 1 d . . . . .
C70 C 0.4792(5) 0.7120(5) 0.2899(5) 0.046(3) Uani 1 1 d . . . . .
C71 C 0.5163(5) 0.7323(5) 0.3352(5) 0.037(3) Uani 1 1 d . . . . .
C84 C 0.4315(5) 0.6331(5) 0.2166(5) 0.043(3) Uani 1 1 d . . . . .
C85 C 0.6796(5) 0.5132(5) 0.5228(4) 0.041(3) Uani 1 1 d . . . . .
C88 C 0.6636(5) 0.5737(6) 0.5144(4) 0.046(3) Uani 1 1 d . . . . .
C90 C 0.6804(5) 0.3897(6) 0.5111(4) 0.044(3) Uani 1 1 d . . . . .
C92 C 0.5083(4) 0.2602(5) 0.2769(5) 0.037(3) Uani 1 1 d . . . . .
C99 C 0.4679(5) 0.4869(5) 0.1620(4) 0.038(3) Uani 1 1 d . . . . .
H99 H 0.501336 0.468145 0.148133 0.046 Uiso 1 1 calc R U . . .
C100 C 0.5821(6) 0.6408(6) 0.5000(5) 0.052(3) Uani 1 1 d . . . . .
H100 H 0.543343 0.652189 0.508147 0.063 Uiso 1 1 calc R U . . .
C112 C 0.2935(5) 0.6195(5) 0.1789(5) 0.041(3) Uani 1 1 d . . . . .
H11A H 0.277045 0.649665 0.201877 0.049 Uiso 1 1 calc R U . . .
H11B H 0.325580 0.636976 0.158611 0.049 Uiso 1 1 calc R U . . .
C115 C 0.5766(5) 0.7316(5) 0.3325(5) 0.040(3) Uani 1 1 d . . . . .
H115 H 0.595213 0.738199 0.300280 0.048 Uiso 1 1 calc R U . . .
C117 C 0.4846(4) 0.2410(4) 0.3247(4) 0.029(2) Uani 1 1 d . . . . .
H117 H 0.443811 0.234266 0.327242 0.034 Uiso 1 1 calc R U . . .
C121 C 0.6974(5) 0.6135(5) 0.4855(4) 0.041(3) Uani 1 1 d . . . . .
H121 H 0.738235 0.606969 0.483224 0.049 Uiso 1 1 calc R U . . .
C122 C 0.2954(5) 0.4124(5) 0.1593(5) 0.044(3) Uani 1 1 d . . . . .
H12A H 0.295661 0.375188 0.178328 0.052 Uiso 1 1 calc R U . . .
H12B H 0.323033 0.409504 0.130064 0.052 Uiso 1 1 calc R U . . .
C126 C 0.6150(5) 0.6743(5) 0.4639(4) 0.036(3) Uani 1 1 d . . . . .
C128 C 0.4736(5) 0.2945(5) 0.2407(4) 0.037(3) Uani 1 1 d . . . . .
C132 C 0.5700(5) 0.2587(5) 0.2737(5) 0.036(3) Uani 1 1 d . . . . .
H132 H 0.588158 0.264485 0.241104 0.044 Uiso 1 1 calc R U . . .
C138 C 0.2477(6) 0.5973(5) 0.1438(5) 0.051(3) Uani 1 1 d . . . . .
H13A H 0.232358 0.629465 0.122507 0.061 Uiso 1 1 calc R U . . .
H13B H 0.264707 0.567989 0.120358 0.061 Uiso 1 1 calc R U . . .
C141 C 0.4796(5) 0.6691(5) 0.2044(5) 0.043(3) Uani 1 1 d . . . . .
H141 H 0.497021 0.666335 0.171221 0.052 Uiso 1 1 calc R U . . .
C147 C 0.6644(5) 0.3344(5) 0.4877(4) 0.041(3) Uani 1 1 d . . . . .
C156 C 0.6109(4) 0.7211(5) 0.3770(4) 0.036(3) Uani 1 1 d . . . . .
H15A H 0.636884 0.755049 0.381354 0.044 Uiso 1 1 calc R U . . .
H15B H 0.636335 0.687632 0.369080 0.044 Uiso 1 1 calc R U . . .
C166 C 0.5018(5) 0.7080(5) 0.2393(5) 0.046(3) Uani 1 1 d . . . . .
H166 H 0.532909 0.732680 0.229281 0.056 Uiso 1 1 calc R U . . .
C169 C 0.2336(5) 0.4257(6) 0.1394(5) 0.052(3) Uani 1 1 d . . . . .
H16A H 0.234854 0.460436 0.117059 0.063 Uiso 1 1 calc R U . . .
H16B H 0.219631 0.392773 0.118185 0.063 Uiso 1 1 calc R U . . .
C179 C 0.4271(5) 0.6818(4) 0.2993(5) 0.040(3) Uani 1 1 d . . . . .
H179 H 0.407960 0.687158 0.331466 0.048 Uiso 1 1 calc R U . . .
C180 C 0.6753(5) 0.6603(6) 0.4609(4) 0.044(3) Uani 1 1 d . . . . .
H180 H 0.700628 0.684255 0.441238 0.053 Uiso 1 1 calc R U . . .
C184 C 0.4919(5) 0.7329(5) 0.3867(5) 0.049(3) Uani 1 1 d . . . . .
H184 H 0.451353 0.740197 0.390858 0.059 Uiso 1 1 calc R U . . .
C186 C 0.4031(5) 0.6452(5) 0.2642(4) 0.044(3) Uani 1 1 d . . . . .
H186 H 0.366707 0.627437 0.271529 0.053 Uiso 1 1 calc R U . . .
C200 C 0.5253(5) 0.7233(5) 0.4293(5) 0.043(3) Uani 1 1 d . . . . .
H200 H 0.507718 0.725669 0.462511 0.051 Uiso 1 1 calc R U . . .
C202 C 0.1673(6) 0.3845(6) 0.2008(5) 0.058(4) Uani 1 1 d . . . . .
H20A H 0.197083 0.354739 0.208583 0.070 Uiso 1 1 calc R U . . .
H20B H 0.139242 0.368268 0.175576 0.070 Uiso 1 1 calc R U . . .
C209 C 0.4687(5) 0.5472(5) 0.1699(4) 0.040(3) Uani 1 1 d . . . . .
H209 H 0.503102 0.568137 0.161494 0.048 Uiso 1 1 calc R U . . .
C211 C 0.7234(6) 0.4255(6) 0.4900(5) 0.050(3) Uani 1 1 d . . . . .
H211 H 0.754640 0.408228 0.471504 0.060 Uiso 1 1 calc R U . . .
C212 C 0.6427(6) 0.4763(6) 0.5551(5) 0.056(4) Uani 1 1 d . . . . .
H212 H 0.617604 0.493102 0.580228 0.067 Uiso 1 1 calc R U . . .
C213 C 0.6981(5) 0.3025(5) 0.4530(4) 0.044(3) Uani 1 1 d . . . . .
H213 H 0.739389 0.305692 0.454443 0.053 Uiso 1 1 calc R U . . .
C215 C 0.4239(5) 0.3263(5) 0.2608(4) 0.039(3) Uani 1 1 d . . . . .
H215 H 0.406321 0.314311 0.292257 0.047 Uiso 1 1 calc R U . . .
C224 C 0.6049(6) 0.3173(6) 0.4915(4) 0.052(3) Uani 1 1 d . . . . .
H224 H 0.582123 0.330927 0.519672 0.063 Uiso 1 1 calc R U . . .
C226 C 0.6053(6) 0.5921(6) 0.5231(4) 0.049(3) Uani 1 1 d . . . . .
H226 H 0.581428 0.570080 0.545815 0.059 Uiso 1 1 calc R U . . .
C228 C 0.6444(6) 0.4182(6) 0.5491(5) 0.059(4) Uani 1 1 d . . . . .
H228 H 0.620740 0.394946 0.570970 0.071 Uiso 1 1 calc R U . . .
C229 C 0.2977(6) 0.5625(7) 0.3516(6) 0.061(4) Uani 1 1 d . . . . .
C230 C 0.7222(5) 0.4854(6) 0.4950(5) 0.048(3) Uani 1 1 d . . . . .
H230 H 0.751766 0.507741 0.478694 0.058 Uiso 1 1 calc R U . . .
C233 C 0.5789(6) 0.2806(6) 0.4545(5) 0.055(3) Uani 1 1 d . . . . .
H233 H 0.538789 0.270856 0.457516 0.066 Uiso 1 1 calc R U . . .
C237 C 0.1358(7) 0.4024(6) 0.2498(6) 0.064(4) Uani 1 1 d . . . . .
H23A H 0.103994 0.429607 0.240932 0.077 Uiso 1 1 calc R U . . .
H23B H 0.118092 0.367794 0.265988 0.077 Uiso 1 1 calc R U . . .
C239 C 0.2485(8) 0.4246(7) 0.3500(6) 0.082(5) Uani 1 1 d . . . . .
H23C H 0.222056 0.444929 0.374190 0.099 Uiso 1 1 calc R U . . .
H23D H 0.274154 0.398478 0.370094 0.099 Uiso 1 1 calc R U . . .
C242 C 0.1122(6) 0.5796(7) 0.2254(6) 0.071(4) Uani 1 1 d . . . . .
H24A H 0.081186 0.606929 0.236045 0.086 Uiso 1 1 calc R U . . .
H24B H 0.093259 0.545568 0.209237 0.086 Uiso 1 1 calc R U . . .
C246 C 0.3270(7) 0.6022(9) 0.3822(6) 0.083(5) Uani 1 1 d . . . . .
H246 H 0.315784 0.641777 0.383442 0.100 Uiso 1 1 calc R U . . .
C248 C 0.2142(7) 0.3910(7) 0.3114(7) 0.077(4) Uani 1 1 d . . . . .
H24C H 0.240636 0.373322 0.285576 0.092 Uiso 1 1 calc R U . . .
H24D H 0.192076 0.359767 0.328708 0.092 Uiso 1 1 calc R U . . .
C258 C 0.1967(6) 0.5870(7) 0.3440(6) 0.065(4) Uani 1 1 d . . . . .
H25A H 0.201348 0.615387 0.372414 0.078 Uiso 1 1 calc R U . . .
H25B H 0.183170 0.549965 0.359042 0.078 Uiso 1 1 calc R U . . .
C259 C 0.1542(7) 0.6082(6) 0.3069(6) 0.074(4) Uani 1 1 d . . . . .
H25C H 0.169346 0.643157 0.289329 0.088 Uiso 1 1 calc R U . . .
H25D H 0.117398 0.618415 0.324683 0.088 Uiso 1 1 calc R U . . .
C261 C 0.3747(7) 0.5809(12) 0.4117(7) 0.094(6) Uani 1 1 d . . . . .
H261 H 0.397593 0.607435 0.431067 0.112 Uiso 1 1 calc R U . . .
C263 C 0.3130(7) 0.5031(8) 0.3513(6) 0.075(5) Uani 1 1 d . . . . .
C264 C 0.3598(8) 0.4859(9) 0.3823(7) 0.091(5) Uani 1 1 d . . . . .
H264 H 0.371198 0.446361 0.380834 0.110 Uiso 1 1 calc R U . . .
C268 C 0.1522(6) 0.6091(7) 0.1858(7) 0.075(5) Uani 1 1 d . . . . .
H26A H 0.129848 0.618204 0.154062 0.090 Uiso 1 1 calc R U . . .
H26B H 0.167518 0.645737 0.200188 0.090 Uiso 1 1 calc R U . . .
C273 C 0.3895(10) 0.5203(13) 0.4133(9) 0.118(8) Uani 1 1 d . . . . .
H273 H 0.419048 0.505873 0.435534 0.141 Uiso 1 1 calc R U . . .
P1 P 0.32372(13) 0.24809(16) 0.39643(12) 0.0503(8) Uani 1 1 d . . . . .
F2 F 0.3394(3) 0.2266(3) 0.3388(3) 0.0574(18) Uani 1 1 d . . . . .
F4 F 0.3818(3) 0.2157(4) 0.4171(3) 0.070(2) Uani 1 1 d . . . . .
F7 F 0.2660(3) 0.2771(4) 0.3743(3) 0.066(2) Uani 1 1 d . . . . .
F8 F 0.3596(4) 0.3049(4) 0.3878(3) 0.076(2) Uani 1 1 d . . . . .
F14 F 0.2869(4) 0.1900(5) 0.4052(4) 0.095(3) Uani 1 1 d . . . . .
F15 F 0.3079(3) 0.2667(5) 0.4545(3) 0.090(3) Uani 1 1 d . . . . .
P3 P 0.60761(15) 0.28562(18) 0.04918(14) 0.0620(10) Uani 1 1 d . . . . .
F9 F 0.6588(4) 0.2383(4) 0.0427(3) 0.082(3) Uani 1 1 d . . . . .
F12 F 0.6090(4) 0.2957(4) -0.0121(3) 0.090(3) Uani 1 1 d . . . . .
F18 F 0.6553(4) 0.3314(5) 0.0587(5) 0.109(4) Uani 1 1 d . . . . .
F19 F 0.5570(4) 0.3302(6) 0.0549(4) 0.127(4) Uani 1 1 d . . . . .
F20 F 0.5615(4) 0.2368(6) 0.0404(5) 0.134(5) Uani 1 1 d . . . . .
F24 F 0.6075(4) 0.2726(7) 0.1090(4) 0.123(4) Uani 1 1 d . . . . .
Cl1 Cl 0.84102(15) 0.19698(18) 0.39608(14) 0.0738(10) Uani 1 1 d . . . . .
Cl5 Cl 0.7977(2) 0.1050(3) 0.4605(2) 0.1110(18) Uani 1 1 d . . . . .
Cl8 Cl 0.9219(2) 0.1183(3) 0.44314(19) 0.124(2) Uani 1 1 d . . . . .
C256 C 0.8570(5) 0.1529(7) 0.4486(5) 0.060(4) Uani 1 1 d . . . . .
H256 H 0.860091 0.178803 0.479437 0.071 Uiso 1 1 calc R U . . .
Cl11 Cl 0.2714(4) 0.0974(3) 0.1597(4) 0.228(6) Uani 1 1 d . . . . .
Cl4 Cl 0.2506(2) -0.0145(5) 0.1893(3) 0.184(4) Uani 1 1 d . . . . .
Cl10 Cl 0.3105(3) 0.0043(5) 0.0963(2) 0.199(5) Uani 1 1 d . . . . .
C266 C 0.3008(6) 0.0293(7) 0.1554(6) 0.069(4) Uani 1 1 d . . . . .
H266 H 0.339053 0.028721 0.174026 0.083 Uiso 1 1 calc R U . . .
Cl3 Cl 0.39788(17) 0.0633(2) 0.47949(16) 0.0956(15) Uani 1 1 d . . . . .
Cl2 Cl 0.2761(3) 0.0535(3) 0.4684(6) 0.232(6) Uani 1 1 d . . . . .
Cl12 Cl 0.3144(4) 0.1183(4) 0.5459(2) 0.195(4) Uani 1 1 d . . . . .
C274 C 0.3331(7) 0.1009(8) 0.4867(7) 0.093(6) Uani 1 1 d . . . . .
H274 H 0.333106 0.136035 0.464134 0.111 Uiso 1 1 calc R U . . .
Cl6 Cl 0.0694(3) 0.5188(4) 0.4085(3) 0.178(4) Uani 1 1 d . . . . .
Cl7 Cl 0.0033(3) 0.5313(5) 0.3181(4) 0.224(6) Uani 1 1 d . . . . .
Cl9 Cl 0.0333(3) 0.4193(2) 0.3581(4) 0.179(4) Uani 1 1 d . . . . .
C272 C 0.0549(6) 0.4906(7) 0.3486(6) 0.067(4) Uani 1 1 d . . . . .
H272 H 0.091483 0.491055 0.327608 0.081 Uiso 1 1 calc R U . . .
K2 K 0.23441(18) 0.50787(17) 0.24293(17) 0.0895(11) Uani 1 1 d . . . . .

loop_
_atom_site_aniso_label
_atom_site_aniso_U_11
_atom_site_aniso_U_22
_atom_site_aniso_U_33
_atom_site_aniso_U_23
_atom_site_aniso_U_13
_atom_site_aniso_U_12
K1 0.081(2) 0.080(3) 0.084(2) 0.002(2) 0.0016(19) 0.0040(19)
O1 0.033(4) 0.031(4) 0.029(4) 0.006(3) 0.002(3) -0.007(3)
O5 0.028(4) 0.034(4) 0.033(4) -0.011(3) 0.001(3) 0.007(3)
O8 0.032(4) 0.043(5) 0.040(4) 0.003(3) 0.000(3) -0.006(3)
O15 0.049(5) 0.049(5) 0.031(4) -0.007(3) -0.001(4) -0.003(4)
O16 0.055(5) 0.036(5) 0.033(4) 0.001(4) 0.000(4) -0.002(4)
O17 0.030(4) 0.047(5) 0.045(4) -0.005(4) 0.000(3) 0.008(3)
O21 0.044(5) 0.044(5) 0.050(5) 0.004(4) -0.003(4) 0.008(4)
O27 0.044(5) 0.059(6) 0.040(4) 0.007(4) -0.001(4) -0.011(4)
C2 0.025(6) 0.024(6) 0.021(5) 0.003(4) 0.005(4) 0.002(4)
C3 0.039(7) 0.062(9) 0.024(6) 0.007(6) 0.000(5) 0.009(6)
C14 0.034(6) 0.039(7) 0.043(6) 0.024(6) -0.005(5) -0.005(5)
C19 0.036(6) 0.027(6) 0.042(7) -0.004(5) 0.003(5) -0.003(5)
C21 0.024(5) 0.025(6) 0.044(6) 0.004(5) 0.007(5) -0.005(4)
C23 0.029(6) 0.033(8) 0.036(6) -0.005(5) -0.005(5) -0.002(5)
C26 0.027(6) 0.032(7) 0.062(8) -0.002(6) -0.010(5) -0.004(5)
C27 0.025(5) 0.024(6) 0.045(6) 0.000(5) 0.002(5) 0.001(4)
C38 0.026(6) 0.019(6) 0.050(7) 0.001(5) -0.008(5) 0.001(4)
C39 0.035(7) 0.036(7) 0.051(7) 0.020(5) -0.004(6) 0.003(5)
C45 0.039(6) 0.026(6) 0.023(5) 0.009(4) 0.010(4) -0.003(5)
C53 0.026(6) 0.055(8) 0.012(5) -0.009(5) 0.009(4) 0.002(5)
C59 0.034(6) 0.026(6) 0.033(6) 0.003(5) -0.001(5) -0.007(5)
C60 0.039(7) 0.050(9) 0.035(6) 0.003(6) -0.001(5) 0.006(6)
C62 0.021(5) 0.063(9) 0.028(6) 0.008(5) 0.002(4) -0.002(5)
C65 0.044(7) 0.053(8) 0.035(6) -0.014(6) 0.002(5) 0.005(6)
C66 0.034(6) 0.032(7) 0.029(6) -0.001(5) -0.006(5) 0.001(5)
C67 0.045(7) 0.022(6) 0.031(6) 0.002(5) -0.001(5) -0.001(5)
C68 0.043(7) 0.035(7) 0.041(6) 0.013(5) -0.006(5) -0.013(5)
C74 0.036(6) 0.030(7) 0.027(6) -0.005(5) 0.004(5) -0.008(5)
C77 0.035(6) 0.044(7) 0.035(6) 0.013(5) 0.012(5) -0.010(5)
C80 0.029(6) 0.030(7) 0.049(7) -0.006(5) -0.002(5) 0.004(5)
C81 0.032(6) 0.032(7) 0.026(5) -0.008(5) 0.017(4) -0.001(5)
C82 0.055(8) 0.060(9) 0.031(6) -0.016(6) 0.014(6) -0.004(6)
C93 0.035(6) 0.033(7) 0.035(6) 0.005(5) 0.005(5) -0.007(5)
C94 0.049(7) 0.023(7) 0.041(7) 0.017(5) 0.001(5) -0.005(5)
C96 0.034(6) 0.040(7) 0.042(6) 0.017(5) -0.003(5) -0.016(5)
C103 0.027(6) 0.042(8) 0.057(8) 0.016(6) 0.001(5) 0.013(5)
C108 0.080(9) 0.034(8) 0.057(8) -0.010(6) 0.005(7) -0.013(7)
C111 0.034(7) 0.068(9) 0.026(6) -0.014(6) 0.006(5) 0.008(6)
C113 0.041(6) 0.026(6) 0.034(6) 0.002(5) 0.007(5) 0.001(5)
C116 0.027(6) 0.056(8) 0.052(7) 0.017(6) 0.002(5) -0.010(6)
C120 0.043(7) 0.024(7) 0.048(7) -0.010(5) -0.002(5) 0.006(5)
C125 0.039(7) 0.056(9) 0.047(7) 0.027(6) -0.007(6) -0.011(6)
C127 0.036(6) 0.044(7) 0.040(6) 0.011(5) -0.005(5) 0.007(5)
C134 0.030(6) 0.027(6) 0.041(6) 0.006(5) -0.009(5) -0.009(5)
C137 0.044(7) 0.086(12) 0.025(6) 0.005(6) -0.012(5) -0.003(7)
C139 0.033(6) 0.048(8) 0.031(6) 0.011(5) 0.010(5) -0.007(5)
C143 0.027(6) 0.031(7) 0.045(7) -0.005(5) 0.010(5) 0.007(5)
C148 0.044(7) 0.030(7) 0.044(6) -0.017(5) 0.008(5) 0.008(5)
C149 0.024(6) 0.031(7) 0.064(8) -0.004(6) 0.006(6) 0.009(5)
C155 0.038(7) 0.059(9) 0.034(6) 0.019(6) -0.005(5) -0.021(6)
C163 0.033(6) 0.059(10) 0.036(6) 0.005(6) 0.002(5) -0.011(6)
C165 0.027(6) 0.048(8) 0.066(8) 0.007(6) 0.003(6) -0.007(5)
C170 0.042(7) 0.028(7) 0.060(8) 0.014(6) -0.005(6) -0.002(5)
C182 0.056(8) 0.057(9) 0.052(7) -0.013(6) 0.002(6) -0.023(7)
C188 0.056(9) 0.072(10) 0.048(8) 0.001(7) 0.012(7) 0.001(7)
C189 0.045(7) 0.024(7) 0.070(9) -0.006(6) -0.010(6) -0.001(5)
C191 0.039(7) 0.058(9) 0.048(7) -0.002(6) 0.004(5) 0.015(6)
C193 0.036(6) 0.037(7) 0.037(6) -0.006(5) 0.005(5) -0.003(5)
C194 0.037(6) 0.023(7) 0.069(9) -0.015(6) 0.009(6) -0.001(5)
C197 0.034(6) 0.034(7) 0.050(7) -0.012(5) 0.002(5) 0.009(5)
C198 0.054(8) 0.063(9) 0.035(6) -0.009(6) -0.011(6) 0.022(7)
C201 0.032(6) 0.028(7) 0.061(8) 0.011(6) -0.002(6) 0.000(5)
C205 0.039(7) 0.028(7) 0.054(7) -0.005(5) 0.007(5) 0.000(5)
C206 0.075(9) 0.052(9) 0.042(7) 0.019(6) 0.000(7) -0.006(7)
C207 0.041(7) 0.059(10) 0.026(6) 0.009(6) -0.002(5) 0.002(6)
C217 0.040(7) 0.060(9) 0.061(8) -0.008(7) -0.005(6) -0.005(6)
C220 0.031(7) 0.059(9) 0.044(7) 0.004(6) 0.002(5) -0.003(6)
C223 0.057(8) 0.051(8) 0.030(6) 0.001(5) -0.006(5) -0.005(6)
C225 0.049(8) 0.073(10) 0.041(7) 0.000(7) 0.004(6) -0.015(7)
C234 0.051(8) 0.036(8) 0.070(9) 0.009(6) -0.014(6) 0.010(6)
C241 0.055(9) 0.133(17) 0.033(7) -0.009(9) 0.001(6) 0.014(10)
C251 0.029(6) 0.063(9) 0.059(8) 0.011(7) 0.011(6) 0.017(6)
C255 0.057(9) 0.078(12) 0.045(8) -0.002(7) 0.002(7) 0.012(8)
O7 0.042(4) 0.024(4) 0.043(4) -0.006(3) -0.012(3) -0.002(3)
O19 0.038(4) 0.025(4) 0.047(4) 0.007(3) -0.011(3) 0.006(3)
O22 0.036(4) 0.036(5) 0.058(5) -0.003(4) 0.005(4) -0.005(3)
O23 0.047(5) 0.042(5) 0.068(6) 0.021(4) -0.017(4) 0.000(4)
O28 0.048(5) 0.055(6) 0.083(6) 0.015(5) 0.001(5) 0.009(4)
O30 0.066(6) 0.059(6) 0.058(5) -0.020(4) 0.026(5) -0.006(5)
O31 0.069(6) 0.038(5) 0.060(5) 0.003(4) -0.004(4) 0.008(4)
O35 0.064(6) 0.080(7) 0.045(5) -0.014(5) -0.012(4) -0.002(5)
C10 0.033(6) 0.039(7) 0.037(6) 0.004(5) -0.002(5) 0.004(5)
C13 0.031(6) 0.027(7) 0.039(6) 0.007(5) -0.012(5) 0.001(5)
C16 0.033(6) 0.048(8) 0.033(6) 0.004(5) -0.011(5) -0.001(5)
C17 0.030(6) 0.025(7) 0.051(7) -0.006(5) -0.004(5) 0.009(5)
C20 0.034(6) 0.033(8) 0.040(6) 0.009(5) -0.005(5) -0.002(5)
C24 0.055(8) 0.013(6) 0.045(7) 0.008(5) 0.002(6) -0.004(5)
C25 0.046(7) 0.021(6) 0.041(6) 0.004(5) -0.005(5) -0.002(5)
C33 0.030(6) 0.036(7) 0.044(7) -0.005(5) -0.006(5) 0.001(5)
C37 0.036(6) 0.030(7) 0.044(6) 0.005(5) 0.001(5) 0.011(5)
C40 0.040(7) 0.021(6) 0.062(8) 0.002(5) 0.014(6) 0.006(5)
C50 0.041(7) 0.040(7) 0.034(6) 0.005(5) -0.005(5) 0.005(5)
C63 0.038(6) 0.025(6) 0.041(6) 0.005(5) -0.016(5) 0.001(5)
C64 0.036(6) 0.043(8) 0.043(7) -0.001(6) 0.001(5) 0.002(5)
C69 0.040(7) 0.032(7) 0.042(7) -0.024(5) 0.002(5) -0.018(5)
C70 0.055(8) 0.017(6) 0.065(8) 0.004(6) -0.007(6) 0.007(5)
C71 0.037(7) 0.017(6) 0.057(7) 0.000(5) -0.008(5) -0.006(5)
C84 0.034(6) 0.034(7) 0.060(8) 0.003(6) -0.013(6) -0.006(5)
C85 0.051(7) 0.043(8) 0.030(6) -0.002(5) 0.001(5) 0.007(6)
C88 0.051(8) 0.057(9) 0.031(6) -0.011(6) 0.006(5) -0.014(6)
C90 0.045(7) 0.052(8) 0.035(6) 0.001(6) -0.002(5) 0.001(6)
C92 0.029(6) 0.025(6) 0.059(7) -0.002(5) -0.008(5) 0.000(4)
C99 0.031(6) 0.046(8) 0.037(6) 0.003(5) 0.002(5) 0.003(5)
C100 0.045(7) 0.059(9) 0.054(8) -0.011(7) 0.019(6) -0.010(7)
C112 0.044(7) 0.020(6) 0.058(7) 0.012(5) -0.005(6) 0.002(5)
C115 0.042(7) 0.024(6) 0.053(7) -0.007(5) 0.000(6) -0.016(5)
C117 0.021(5) 0.016(6) 0.049(7) 0.002(5) -0.005(5) -0.002(4)
C121 0.035(6) 0.046(8) 0.041(6) -0.015(6) -0.006(5) 0.001(6)
C122 0.037(6) 0.045(8) 0.049(7) -0.014(6) -0.015(5) 0.000(5)
C126 0.043(7) 0.037(7) 0.028(6) -0.003(5) 0.001(5) -0.007(5)
C128 0.034(6) 0.040(7) 0.038(6) -0.004(5) -0.009(5) 0.006(5)
C132 0.041(7) 0.024(6) 0.044(6) -0.001(5) 0.000(5) 0.007(5)
C138 0.048(7) 0.050(8) 0.055(7) 0.029(6) -0.009(6) -0.004(6)
C141 0.049(7) 0.033(7) 0.047(7) 0.018(6) -0.008(5) -0.001(6)
C147 0.045(7) 0.047(8) 0.030(6) 0.002(5) 0.000(5) -0.005(6)
C156 0.032(6) 0.027(6) 0.049(7) -0.005(5) 0.004(5) -0.004(5)
C166 0.046(7) 0.037(7) 0.056(8) -0.001(6) -0.010(6) 0.001(6)
C169 0.065(9) 0.052(9) 0.040(7) -0.008(6) -0.006(6) -0.011(6)
C179 0.037(6) 0.022(6) 0.061(7) -0.007(6) -0.007(5) 0.000(5)
C180 0.035(6) 0.060(9) 0.037(6) -0.005(6) 0.016(5) -0.002(6)
C184 0.026(6) 0.059(9) 0.064(8) -0.022(7) 0.006(6) -0.002(5)
C186 0.032(6) 0.045(8) 0.054(8) 0.007(6) -0.013(6) -0.007(5)
C200 0.027(6) 0.046(8) 0.055(7) -0.010(6) 0.006(5) -0.004(5)
C202 0.059(8) 0.052(9) 0.063(8) 0.013(7) 0.006(7) -0.017(7)
C209 0.038(7) 0.036(8) 0.046(7) 0.014(5) -0.011(5) -0.004(5)
C211 0.062(8) 0.046(9) 0.041(7) -0.012(6) 0.006(6) -0.002(6)
C212 0.074(9) 0.051(10) 0.043(7) -0.003(6) 0.018(6) 0.008(7)
C213 0.050(7) 0.038(7) 0.044(7) 0.017(6) 0.001(6) 0.006(6)
C215 0.035(6) 0.036(7) 0.046(7) -0.002(5) 0.009(5) -0.006(5)
C224 0.063(9) 0.066(9) 0.029(6) -0.013(6) 0.013(6) -0.011(7)
C226 0.063(9) 0.051(9) 0.033(6) 0.002(6) 0.014(6) -0.002(6)
C228 0.079(10) 0.061(10) 0.037(7) 0.000(7) 0.001(7) -0.016(7)
C229 0.051(8) 0.067(11) 0.065(9) -0.010(7) 0.009(7) -0.004(7)
C230 0.050(8) 0.054(10) 0.042(7) -0.007(6) 0.007(6) -0.011(6)
C233 0.063(8) 0.057(9) 0.045(7) 0.004(6) 0.005(6) -0.012(7)
C237 0.075(10) 0.046(9) 0.071(9) -0.004(7) 0.016(8) -0.015(7)
C239 0.113(13) 0.087(12) 0.047(8) 0.038(8) -0.006(8) -0.016(11)
C242 0.033(7) 0.082(11) 0.099(12) 0.035(9) -0.010(7) 0.008(7)
C246 0.066(10) 0.130(15) 0.053(9) -0.021(9) 0.019(8) -0.040(10)
C248 0.086(11) 0.056(10) 0.088(11) 0.023(9) -0.016(9) 0.008(8)
C258 0.060(9) 0.065(10) 0.071(9) -0.014(8) 0.013(8) 0.009(8)
C259 0.090(11) 0.043(9) 0.088(11) -0.020(8) 0.027(9) 0.008(8)
C261 0.050(10) 0.15(2) 0.077(11) -0.027(12) -0.010(9) -0.035(11)
C263 0.056(9) 0.103(15) 0.067(10) -0.013(9) 0.003(8) 0.009(9)
C264 0.081(12) 0.105(14) 0.089(13) -0.028(11) -0.010(10) -0.001(10)
C268 0.039(8) 0.083(11) 0.103(12) 0.040(9) -0.014(8) 0.005(7)
C273 0.095(15) 0.16(2) 0.100(15) 0.008(15) -0.003(12) -0.043(16)
P1 0.0425(18) 0.063(2) 0.0455(18) 0.0145(16) 0.0121(15) 0.0144(16)
F2 0.041(4) 0.063(5) 0.068(4) -0.012(4) 0.012(3) 0.003(3)
F4 0.049(4) 0.079(6) 0.081(5) 0.012(4) -0.012(4) 0.020(4)
F7 0.058(4) 0.091(6) 0.049(4) 0.001(4) 0.003(3) 0.038(4)
F8 0.100(6) 0.069(6) 0.060(5) -0.006(4) 0.010(4) -0.006(5)
F14 0.061(5) 0.117(8) 0.108(7) 0.052(6) -0.011(5) -0.022(5)
F15 0.062(5) 0.170(10) 0.039(4) 0.001(5) 0.021(4) 0.035(6)
P3 0.046(2) 0.085(3) 0.055(2) -0.0069(19) -0.0131(16) -0.0016(18)
F9 0.075(6) 0.087(6) 0.086(6) -0.027(5) -0.025(5) 0.014(5)
F12 0.115(7) 0.102(7) 0.054(5) 0.001(5) -0.027(5) 0.000(6)
F18 0.078(6) 0.107(8) 0.141(9) -0.033(7) -0.044(6) -0.018(6)
F19 0.083(7) 0.188(12) 0.108(8) -0.018(8) -0.028(6) 0.072(7)
F20 0.077(6) 0.152(11) 0.173(11) 0.065(9) -0.066(7) -0.064(7)
F24 0.060(6) 0.241(14) 0.068(6) 0.023(7) -0.004(4) 0.042(7)
Cl1 0.059(2) 0.096(3) 0.066(2) 0.004(2) -0.0174(17) -0.0144(19)
Cl5 0.072(3) 0.149(5) 0.112(4) 0.048(3) -0.023(3) -0.033(3)
Cl8 0.074(3) 0.215(6) 0.084(3) 0.040(3) 0.018(2) 0.048(3)
C256 0.043(7) 0.095(11) 0.041(7) 0.003(7) -0.002(6) -0.001(7)
Cl11 0.212(8) 0.137(6) 0.337(12) -0.100(7) -0.191(9) 0.103(6)
Cl4 0.067(3) 0.340(12) 0.143(6) 0.073(6) -0.015(3) -0.032(5)
Cl10 0.128(5) 0.398(13) 0.072(3) -0.052(5) -0.026(3) 0.140(7)
C266 0.045(8) 0.092(12) 0.071(9) -0.004(8) -0.023(7) 0.003(7)
Cl3 0.061(2) 0.150(4) 0.075(3) 0.038(3) 0.0158(19) 0.030(3)
Cl2 0.088(4) 0.129(6) 0.480(19) 0.050(8) -0.040(7) 0.020(4)
Cl12 0.275(9) 0.221(8) 0.089(4) 0.028(5) 0.010(5) 0.171(8)
C274 0.080(12) 0.103(14) 0.095(12) 0.043(11) 0.036(10) 0.032(10)
Cl6 0.151(6) 0.277(10) 0.107(4) -0.048(5) 0.055(4) -0.086(6)
Cl7 0.076(4) 0.344(13) 0.252(10) 0.212(10) 0.033(5) 0.035(5)
Cl9 0.184(6) 0.073(4) 0.279(10) -0.013(5) 0.141(7) -0.011(4)
C272 0.067(9) 0.062(10) 0.073(10) -0.001(7) 0.009(8) 0.008(7)
K2 0.092(3) 0.079(3) 0.098(3) 0.006(2) 0.000(2) 0.005(2)

loop_
_atom_type_symbol
_atom_type_description
_atom_type_scat_dispersion_real
_atom_type_scat_dispersion_imag
_atom_type_scat_source
C C 0.0181 0.0091 'International Tables Vol C Tables 4.2.6.8 and 6.1.1.4'
H H 0.0000 0.0000 'International Tables Vol C Tables 4.2.6.8 and 6.1.1.4'
Cl Cl 0.3639 0.7018 'International Tables Vol C Tables 4.2.6.8 and 6.1.1.4'
F F 0.0727 0.0534 'International Tables Vol C Tables 4.2.6.8 and 6.1.1.4'
K K 0.3868 1.0657 'International Tables Vol C Tables 4.2.6.8 and 6.1.1.4'
O O 0.0492 0.0322 'International Tables Vol C Tables 4.2.6.8 and 6.1.1.4'
P P 0.2955 0.4335 'International Tables Vol C Tables 4.2.6.8 and 6.1.1.4'

loop_
_citation_id
_citation_doi
_citation_year
1 10.26434/chemrxiv-2025-925jm 2025

loop_
_geom_angle_atom_site_label_1
_geom_angle_atom_site_label_2
_geom_angle_atom_site_label_3
_geom_angle
_geom_angle_site_symmetry_1
_geom_angle_site_symmetry_3
_geom_angle_publ_flag
O1 K1 O5 64.8(2) . . ?
O1 K1 O8 72.2(2) . . ?
O1 K1 O15 82.1(3) . . ?
O1 K1 O16 89.4(3) . . ?
O1 K1 O17 117.5(3) . . ?
O1 K1 O21 160.6(3) . . ?
O1 K1 O27 113.0(3) . . ?
O8 K1 O5 99.7(3) . . ?
O8 K1 O15 110.1(3) . . ?
O8 K1 O16 161.6(3) . . ?
O8 K1 O17 81.1(3) . . ?
O8 K1 O27 67.7(3) . . ?
O15 K1 O5 125.5(3) . . ?
O15 K1 O27 65.4(3) . . ?
O16 K1 O5 72.3(3) . . ?
O16 K1 O15 65.0(3) . . ?
O16 K1 O27 121.1(3) . . ?
O17 K1 O5 65.7(2) . . ?
O17 K1 O15 160.1(3) . . ?
O17 K1 O16 109.3(3) . . ?
O17 K1 O27 106.5(3) . . ?
O21 K1 O5 107.4(3) . . ?
O21 K1 O8 127.2(3) . . ?
O21 K1 O15 89.6(3) . . ?
O21 K1 O16 71.2(3) . . ?
O21 K1 O17 70.8(3) . . ?
O21 K1 O27 78.7(3) . . ?
O27 K1 O5 166.6(3) . . ?
C2 O1 K1 122.9(6) . . ?
C2 O1 C68 115.0(7) . . ?
C68 O1 K1 111.7(6) . . ?
C53 O5 K1 116.0(6) . . ?
C53 O5 C148 115.5(7) . . ?
C148 O5 K1 112.6(6) . . ?
C77 O8 K1 110.5(5) . . ?
C208 O8 K1 118.8(6) . . ?
C208 O8 C77 113.4(8) . . ?
C60 O15 K1 119.1(7) . . ?
C60 O15 C182 116.9(9) . . ?
C182 O15 K1 120.1(7) . . ?
C3 O16 K1 117.9(6) . . ?
C3 O16 C206 113.1(8) . . ?
C206 O16 K1 109.4(7) . . ?
C205 O17 K1 116.5(6) . . ?
C205 O17 C251 115.1(9) . . ?
C251 O17 K1 107.4(7) . . ?
C223 O21 K1 111.7(7) . . ?
C223 O21 C234 113.9(9) . . ?
C234 O21 K1 113.7(7) . . ?
C108 O27 K1 111.6(7) . . ?
C165 O27 K1 109.7(6) . . ?
C165 O27 C108 112.1(9) . . ?
O1 C2 C45 122.7(9) . . ?
O1 C2 C53 117.2(8) . . ?
C53 C2 C45 120.0(9) . . ?
C60 C3 O16 118.3(10) . . ?
C188 C3 O16 121.3(12) . . ?
C188 C3 C60 120.3(12) . . ?
C96 C14 C94 123.0(10) . . ?
C96 C14 C125 116.4(11) . . ?
C125 C14 C94 119.1(10) . . ?
C67 C19 H19 119.9 . . ?
C80 C19 H19 119.9 . . ?
C80 C19 C67 120.1(10) . . ?
C66 C21 C45 119.1(9) . . ?
C93 C21 C45 123.1(10) . . ?
C93 C21 C66 116.3(9) . . ?
C45 C23 H23 119.2 . . ?
C45 C23 C74 121.6(10) . . ?
C74 C23 H23 119.2 . . ?
C67 C26 H26 120.1 . . ?
C67 C26 C149 119.8(10) . . ?
C149 C26 H26 120.1 . . ?
C127 C27 H27 119.7 . . ?
C143 C27 H27 119.7 . . ?
C143 C27 C127 120.6(10) . . ?
C59 C38 C67 118.9(9) . . ?
C134 C38 C59 115.2(10) . . ?
C134 C38 C67 124.4(9) . . ?
C94 C39 H39 118.0 . . ?
C94 C39 C103 124.0(11) . . ?
C103 C39 H39 118.0 . . ?
C2 C45 C21 121.9(9) . . ?
C23 C45 C2 116.3(9) . . ?
C23 C45 C21 119.8(9) . . ?
C2 C53 O5 116.1(9) . . ?
C2 C53 C81 121.8(9) . . ?
C81 C53 O5 121.9(10) . . ?
C38 C59 H59 118.8 . . ?
C66 C59 C38 122.4(10) . . ?
C66 C59 H59 118.8 . . ?
C3 C60 O15 116.2(10) . . ?
C198 C60 O15 123.2(12) . . ?
C198 C60 C3 120.4(11) . . ?
C82 C62 H62 118.5 . . ?
C82 C62 C163 122.9(11) . . ?
C163 C62 H62 118.5 . . ?
C111 C65 H65 119.6 . . ?
C191 C65 H65 119.6 . . ?
C191 C65 C111 120.8(11) . . ?
C21 C66 H66 119.3 . . ?
C59 C66 C21 121.3(10) . . ?
C59 C66 H66 119.3 . . ?
C19 C67 C26 117.7(10) . . ?
C19 C67 C38 120.8(9) . . ?
C26 C67 C38 119.4(9) . . ?
O1 C68 H68A 109.8 . . ?
O1 C68 H68B 109.8 . . ?
O1 C68 C77 109.4(9) . . ?
H68A C68 H68B 108.2 . . ?
C77 C68 H68A 109.8 . . ?
C77 C68 H68B 109.8 . . ?
C23 C74 H74 119.3 . . ?
C81 C74 C23 121.4(9) . . ?
C81 C74 H74 119.3 . . ?
O8 C77 C68 111.2(9) . . ?
O8 C77 H77A 109.4 . . ?
O8 C77 H77B 109.4 . . ?
C68 C77 H77A 109.4 . . ?
C68 C77 H77B 109.4 . . ?
H77A C77 H77B 108.0 . . ?
C19 C80 H80 119.1 . . ?
C19 C80 C120 121.9(11) . . ?
C120 C80 H80 119.1 . . ?
C53 C81 C143 121.5(9) . . ?
C74 C81 C53 116.7(10) . . ?
C74 C81 C143 120.1(9) . . ?
C62 C82 C111 122.1(11) . . ?
C62 C82 C137 113.8(12) . . ?
C137 C82 C111 121.8(11) . . ?
C21 C93 H93 119.1 . . ?
C134 C93 C21 121.9(10) . . ?
C134 C93 H93 119.1 . . ?
C39 C94 C14 123.1(11) . . ?
C39 C94 C201 115.6(11) . . ?
C201 C94 C14 118.8(10) . . ?
C14 C96 H96 120.1 . . ?
C14 C96 C116 119.8(11) . . ?
C116 C96 H96 120.1 . . ?
C39 C103 H103 120.7 . . ?
C39 C103 C170 118.6(10) . . ?
C170 C103 H103 120.7 . . ?
O27 C108 H10A 109.7 . . ?
O27 C108 H10B 109.7 . . ?
O27 C108 C182 109.9(10) . . ?
H10A C108 H10B 108.2 . . ?
C182 C108 H10A 109.7 . . ?
C182 C108 H10B 109.7 . . ?
C65 C111 C82 122.9(11) . . ?
C65 C111 C225 117.7(12) . . ?
C225 C111 C82 117.6(12) . . ?
C127 C113 C170 117.8(10) . . ?
C194 C113 C127 117.1(10) . . ?
C194 C113 C170 123.1(10) . . ?
C96 C116 H116 119.3 . . ?
C155 C116 C96 121.3(11) . . ?
C155 C116 H116 119.3 . . ?
C80 C120 C197 119.9(10) . . ?
C149 C120 C80 116.0(11) . . ?
C149 C120 C197 121.6(10) . . ?
C14 C125 H125 118.9 . . ?
C220 C125 C14 122.2(11) . . ?
C220 C125 H125 118.9 . . ?
C27 C127 C113 119.6(10) . . ?
C27 C127 H127 120.2 . . ?
C113 C127 H127 120.2 . . ?
C38 C134 H134 119.2 . . ?
C93 C134 C38 121.7(10) . . ?
C93 C134 H134 119.2 . . ?
C82 C137 H137 118.5 . . ?
C207 C137 C82 123.0(12) . . ?
C207 C137 H137 118.5 . . ?
C163 C139 C155 121.6(10) . . ?
C163 C139 C207 116.8(11) . . ?
C207 C139 C155 120.0(10) . . ?
C27 C143 C81 118.3(9) . . ?
C27 C143 C193 118.3(10) . . ?
C193 C143 C81 120.5(10) . . ?
O5 C148 H14A 110.7 . . ?
O5 C148 H14B 110.7 . . ?
O5 C148 C205 105.4(9) . . ?
H14A C148 H14B 108.8 . . ?
C205 C148 H14A 110.7 . . ?
C205 C148 H14B 110.7 . . ?
C26 C149 H149 119.6 . . ?
C120 C149 C26 120.8(10) . . ?
C120 C149 H149 119.6 . . ?
C116 C155 C139 121.3(10) . . ?
C220 C155 C116 117.2(12) . . ?
C220 C155 C139 119.3(10) . . ?
C62 C163 H163 119.3 . . ?
C139 C163 C62 121.5(11) . . ?
C139 C163 H163 119.3 . . ?
O27 C165 H16C 109.0 . . ?
O27 C165 H16D 109.0 . . ?
O27 C165 C208 112.7(9) . . ?
H16C C165 H16D 107.8 . . ?
C208 C165 H16C 109.0 . . ?
C208 C165 H16D 109.0 . . ?
C103 C170 C113 121.4(10) . . ?
C103 C170 C189 117.2(11) . . ?
C189 C170 C113 119.1(11) . . ?
O15 C182 C108 106.5(10) . . ?
O15 C182 H18A 110.4 . . ?
O15 C182 H18B 110.4 . . ?
C108 C182 H18A 110.4 . . ?
C108 C182 H18B 110.4 . . ?
H18A C182 H18B 108.6 . . ?
C3 C188 H188 120.7 . . ?
C3 C188 C241 118.7(15) . . ?
C241 C188 H188 120.7 . . ?
C170 C189 H189 119.7 . . ?
C201 C189 C170 120.5(12) . . ?
C201 C189 H189 119.7 . . ?
C65 C191 H191 119.0 . . ?
C65 C191 C197 122.1(11) . . ?
C197 C191 H191 119.0 . . ?
C143 C193 H193 120.3 . . ?
C194 C193 C143 119.4(11) . . ?
C194 C193 H193 120.3 . . ?
C113 C194 H194 118.1 . . ?
C193 C194 C113 123.8(11) . . ?
C193 C194 H194 118.1 . . ?
C191 C197 C120 123.8(10) . . ?
C217 C197 C120 118.5(10) . . ?
C217 C197 C191 115.8(11) . . ?
C60 C198 H198 120.3 . . ?
C255 C198 C60 119.4(14) . . ?
C255 C198 H198 120.3 . . ?
C94 C201 H201 118.9 . . ?
C189 C201 C94 122.1(11) . . ?
C189 C201 H201 118.9 . . ?
O17 C205 C148 108.4(9) . . ?
O17 C205 H20C 110.0 . . ?
O17 C205 H20D 110.0 . . ?
C148 C205 H20C 110.0 . . ?
C148 C205 H20D 110.0 . . ?
H20C C205 H20D 108.4 . . ?
O16 C206 H206 125.2 . . ?
O16 C206 C223 109.6(10) . . ?
C223 C206 H206 125.2 . . ?
C137 C207 C139 120.5(10) . . ?
C137 C207 H207 119.8 . . ?
C139 C207 H207 119.8 . . ?
O8 C208 C165 109.0(9) . . ?
O8 C208 H20E 109.9 . . ?
O8 C208 H20F 109.9 . . ?
C165 C208 H20E 109.9 . . ?
C165 C208 H20F 109.9 . . ?
H20E C208 H20F 108.3 . . ?
C197 C217 H217 118.9 . . ?
C197 C217 C225 122.1(12) . . ?
C225 C217 H217 118.9 . . ?
C125 C220 C155 121.1(12) . . ?
C125 C220 H220 119.5 . . ?
C155 C220 H220 119.5 . . ?
O21 C223 C206 110.5(9) . . ?
O21 C223 H22A 109.6 . . ?
O21 C223 H22B 109.6 . . ?
C206 C223 H22A 109.6 . . ?
C206 C223 H22B 109.6 . . ?
H22A C223 H22B 108.1 . . ?
C111 C225 H225 119.8 . . ?
C217 C225 C111 120.4(13) . . ?
C217 C225 H225 119.8 . . ?
O21 C234 H23E 109.5 . . ?
O21 C234 H23F 109.5 . . ?
O21 C234 C251 110.7(10) . . ?
H23E C234 H23F 108.1 . . ?
C251 C234 H23E 109.5 . . ?
C251 C234 H23F 109.5 . . ?
C188 C241 H241 119.9 . . ?
C255 C241 C188 120.2(14) . . ?
C255 C241 H241 119.9 . . ?
O17 C251 C234 109.7(9) . . ?
O17 C251 H25E 109.7 . . ?
O17 C251 H25F 109.7 . . ?
C234 C251 H25E 109.7 . . ?
C234 C251 H25F 109.7 . . ?
H25E C251 H25F 108.2 . . ?
C198 C255 H255 119.5 . . ?
C241 C255 C198 121.0(14) . . ?
C241 C255 H255 119.5 . . ?
C20 O7 C122 118.0(9) . . ?
C20 O7 K2 121.7(6) . . ?
C122 O7 K2 117.3(6) . . ?
C13 O19 C112 116.4(8) . . ?
C13 O19 K2 119.5(6) . . ?
C112 O19 K2 111.2(6) . . ?
C169 O22 C202 115.3(9) . . ?
C169 O22 K2 110.9(6) . . ?
C202 O22 K2 118.0(7) . . ?
C138 O23 K2 112.5(6) . . ?
C268 O23 C138 115.4(10) . . ?
C268 O23 K2 116.9(8) . . ?
C242 O28 C259 114.0(12) . . ?
C242 O28 K2 110.8(9) . . ?
C259 O28 K2 113.9(8) . . ?
C229 O30 K2 113.5(8) . . ?
C258 O30 C229 114.4(10) . . ?
C258 O30 K2 108.1(8) . . ?
C237 O31 K2 110.2(7) . . ?
C248 O31 C237 113.6(11) . . ?
C248 O31 K2 108.7(8) . . ?
C239 O35 K2 115.9(8) . . ?
C263 O35 C239 113.6(11) . . ?
C263 O35 K2 116.0(9) . . ?
C16 C10 H10 119.8 . . ?
C33 C10 H10 119.8 . . ?
C33 C10 C16 120.3(10) . . ?
O19 C13 C63 120.4(9) . . ?
C20 C13 O19 116.2(9) . . ?
C20 C13 C63 122.9(10) . . ?
C10 C16 C25 122.4(10) . . ?
C37 C16 C10 117.6(10) . . ?
C37 C16 C25 117.7(10) . . ?
C24 C17 H17 119.2 . . ?
C132 C17 H17 119.2 . . ?
C132 C17 C24 121.7(10) . . ?
O7 C20 C25 122.5(10) . . ?
C13 C20 O7 116.1(9) . . ?
C13 C20 C25 121.1(10) . . ?
C17 C24 C50 121.7(10) . . ?
C40 C24 C17 114.7(11) . . ?
C40 C24 C50 121.7(11) . . ?
C20 C25 C16 123.8(10) . . ?
C99 C25 C16 117.8(10) . . ?
C99 C25 C20 116.3(10) . . ?
C10 C33 H33 119.1 . . ?
C10 C33 C128 121.7(10) . . ?
C128 C33 H33 119.1 . . ?
C16 C37 H37 119.1 . . ?
C215 C37 C16 121.9(10) . . ?
C215 C37 H37 119.1 . . ?
C24 C40 H40 118.7 . . ?
C117 C40 C24 122.6(11) . . ?
C117 C40 H40 118.7 . . ?
C64 C50 C24 124.3(10) . . ?
C233 C50 C24 117.3(10) . . ?
C233 C50 C64 116.9(11) . . ?
C13 C63 C84 125.4(10) . . ?
C209 C63 C13 114.8(10) . . ?
C209 C63 C84 117.8(10) . . ?
C50 C64 H64 119.5 . . ?
C213 C64 C50 121.1(11) . . ?
C213 C64 H64 119.5 . . ?
C156 C69 C126 119.9(10) . . ?
C200 C69 C126 122.7(10) . . ?
C200 C69 C156 115.6(11) . . ?
C166 C70 C71 122.1(11) . . ?
C179 C70 C71 119.6(11) . . ?
C179 C70 C166 116.1(11) . . ?
C115 C71 C70 121.0(11) . . ?
C115 C71 C184 115.7(10) . . ?
C184 C71 C70 119.8(10) . . ?
C141 C84 C63 122.7(11) . . ?
C141 C84 C186 115.6(11) . . ?
C186 C84 C63 119.9(10) . . ?
C88 C85 C212 119.9(10) . . ?
C230 C85 C88 123.1(11) . . ?
C230 C85 C212 116.0(11) . . ?
C121 C88 C85 124.3(11) . . ?
C121 C88 C226 113.9(12) . . ?
C226 C88 C85 119.9(11) . . ?
C211 C90 C147 122.2(10) . . ?
C211 C90 C228 113.5(12) . . ?
C228 C90 C147 122.6(11) . . ?
C117 C92 C128 121.3(9) . . ?
C132 C92 C117 115.1(10) . . ?
C132 C92 C128 121.2(10) . . ?
C25 C99 H99 119.8 . . ?
C209 C99 C25 120.4(10) . . ?
C209 C99 H99 119.8 . . ?
C126 C100 H100 119.3 . . ?
C226 C100 H100 119.3 . . ?
C226 C100 C126 121.4(11) . . ?
O19 C112 H11A 110.0 . . ?
O19 C112 H11B 110.0 . . ?
H11A C112 H11B 108.3 . . ?
C138 C112 O19 108.7(9) . . ?
C138 C112 H11A 110.0 . . ?
C138 C112 H11B 110.0 . . ?
C71 C115 H115 119.4 . . ?
C71 C115 C156 121.1(11) . . ?
C156 C115 H115 119.4 . . ?
C40 C117 C92 121.6(9) . . ?
C40 C117 H117 119.2 . . ?
C92 C117 H117 119.2 . . ?
C88 C121 H121 117.9 . . ?
C180 C121 C88 124.3(11) . . ?
C180 C121 H121 117.9 . . ?
O7 C122 H12A 110.2 . . ?
O7 C122 H12B 110.2 . . ?
O7 C122 C169 107.4(9) . . ?
H12A C122 H12B 108.5 . . ?
C169 C122 H12A 110.2 . . ?
C169 C122 H12B 110.2 . . ?
C100 C126 C69 119.7(10) . . ?
C180 C126 C69 123.6(10) . . ?
C180 C126 C100 115.2(11) . . ?
C33 C128 C92 124.5(10) . . ?
C33 C128 C215 116.2(10) . . ?
C215 C128 C92 118.0(10) . . ?
C17 C132 C92 121.8(11) . . ?
C17 C132 H132 119.1 . . ?
C92 C132 H132 119.1 . . ?
O23 C138 C112 110.7(10) . . ?
O23 C138 H13A 109.5 . . ?
O23 C138 H13B 109.5 . . ?
C112 C138 H13A 109.5 . . ?
C112 C138 H13B 109.5 . . ?
H13A C138 H13B 108.1 . . ?
C84 C141 H141 119.1 . . ?
C166 C141 C84 121.8(12) . . ?
C166 C141 H141 119.1 . . ?
C213 C147 C90 126.1(11) . . ?
C213 C147 C224 115.5(11) . . ?
C224 C147 C90 117.0(11) . . ?
C69 C156 H15A 107.0 . . ?
C69 C156 H15B 107.0 . . ?
C115 C156 C69 121.2(10) . . ?
C115 C156 H15A 107.0 . . ?
C115 C156 H15B 107.0 . . ?
H15A C156 H15B 106.8 . . ?
C70 C166 H166 119.4 . . ?
C141 C166 C70 121.3(12) . . ?
C141 C166 H166 119.4 . . ?
O22 C169 C122 111.6(9) . . ?
O22 C169 H16A 109.3 . . ?
O22 C169 H16B 109.3 . . ?
C122 C169 H16A 109.3 . . ?
C122 C169 H16B 109.3 . . ?
H16A C169 H16B 108.0 . . ?
C70 C179 H179 118.7 . . ?
C186 C179 C70 122.5(12) . . ?
C186 C179 H179 118.7 . . ?
C121 C180 C126 121.4(11) . . ?
C121 C180 H180 119.3 . . ?
C126 C180 H180 119.3 . . ?
C71 C184 H184 119.1 . . ?
C200 C184 C71 121.9(10) . . ?
C200 C184 H184 119.1 . . ?
C84 C186 H186 119.4 . . ?
C179 C186 C84 121.2(11) . . ?
C179 C186 H186 119.4 . . ?
C69 C200 H200 119.0 . . ?
C184 C200 C69 121.9(11) . . ?
C184 C200 H200 119.0 . . ?
O22 C202 H20A 110.3 . . ?
O22 C202 H20B 110.3 . . ?
O22 C202 C237 107.0(11) . . ?
H20A C202 H20B 108.6 . . ?
C237 C202 H20A 110.3 . . ?
C237 C202 H20B 110.3 . . ?
C63 C209 H209 118.7 . . ?
C99 C209 C63 122.5(10) . . ?
C99 C209 H209 118.7 . . ?
C90 C211 H211 118.7 . . ?
C230 C211 C90 122.7(12) . . ?
C230 C211 H211 118.7 . . ?
C85 C212 H212 120.1 . . ?
C228 C212 C85 119.7(12) . . ?
C228 C212 H212 120.1 . . ?
C64 C213 H213 119.1 . . ?
C147 C213 C64 121.9(11) . . ?
C147 C213 H213 119.1 . . ?
C37 C215 C128 120.9(10) . . ?
C37 C215 H215 119.5 . . ?
C128 C215 H215 119.5 . . ?
C147 C224 H224 119.2 . . ?
C233 C224 C147 121.5(11) . . ?
C233 C224 H224 119.2 . . ?
C88 C226 H226 118.8 . . ?
C100 C226 C88 122.5(11) . . ?
C100 C226 H226 118.8 . . ?
C90 C228 H228 118.4 . . ?
C212 C228 C90 123.3(12) . . ?
C212 C228 H228 118.4 . . ?
C246 C229 O30 122.3(15) . . ?
C246 C229 C263 121.6(16) . . ?
C263 C229 O30 116.1(12) . . ?
C85 C230 C211 121.9(12) . . ?
C85 C230 H230 119.1 . . ?
C211 C230 H230 119.1 . . ?
C50 C233 C224 120.6(12) . . ?
C50 C233 H233 119.7 . . ?
C224 C233 H233 119.7 . . ?
O31 C237 C202 111.9(11) . . ?
O31 C237 H23A 109.2 . . ?
O31 C237 H23B 109.2 . . ?
C202 C237 H23A 109.2 . . ?
C202 C237 H23B 109.2 . . ?
H23A C237 H23B 107.9 . . ?
O35 C239 H23C 110.5 . . ?
O35 C239 H23D 110.5 . . ?
O35 C239 C248 106.3(11) . . ?
H23C C239 H23D 108.7 . . ?
C248 C239 H23C 110.5 . . ?
C248 C239 H23D 110.5 . . ?
O28 C242 H24A 109.4 . . ?
O28 C242 H24B 109.4 . . ?
O28 C242 C268 111.1(11) . . ?
H24A C242 H24B 108.0 . . ?
C268 C242 H24A 109.4 . . ?
C268 C242 H24B 109.4 . . ?
C229 C246 H246 121.6 . . ?
C229 C246 C261 116.8(19) . . ?
C261 C246 H246 121.6 . . ?
O31 C248 C239 107.3(13) . . ?
O31 C248 H24C 110.2 . . ?
O31 C248 H24D 110.2 . . ?
C239 C248 H24C 110.2 . . ?
C239 C248 H24D 110.2 . . ?
H24C C248 H24D 108.5 . . ?
O30 C258 H25A 109.9 . . ?
O30 C258 H25B 109.9 . . ?
O30 C258 C259 108.8(12) . . ?
H25A C258 H25B 108.3 . . ?
C259 C258 H25A 109.9 . . ?
C259 C258 H25B 109.9 . . ?
O28 C259 H25C 110.2 . . ?
O28 C259 H25D 110.2 . . ?
C258 C259 O28 107.8(11) . . ?
C258 C259 H25C 110.2 . . ?
C258 C259 H25D 110.2 . . ?
H25C C259 H25D 108.5 . . ?
C246 C261 H261 118.9 . . ?
C246 C261 C273 122.2(18) . . ?
C273 C261 H261 118.9 . . ?
O35 C263 C229 119.7(14) . . ?
O35 C263 C264 122.6(16) . . ?
C264 C263 C229 117.6(16) . . ?
C263 C264 H264 117.5 . . ?
C273 C264 C263 125(2) . . ?
C273 C264 H264 117.5 . . ?
O23 C268 C242 109.1(11) . . ?
O23 C268 H26A 109.9 . . ?
O23 C268 H26B 109.9 . . ?
C242 C268 H26A 109.9 . . ?
C242 C268 H26B 109.9 . . ?
H26A C268 H26B 108.3 . . ?
C261 C273 H273 121.7 . . ?
C264 C273 C261 117(2) . . ?
C264 C273 H273 121.7 . . ?
F2 P1 F4 88.9(4) . . ?
F7 P1 F2 89.0(4) . . ?
F7 P1 F4 177.1(5) . . ?
F7 P1 F14 88.0(5) . . ?
F7 P1 F15 92.1(4) . . ?
F8 P1 F2 90.6(4) . . ?
F8 P1 F4 90.1(5) . . ?
F8 P1 F7 91.9(5) . . ?
F8 P1 F14 179.9(6) . . ?
F8 P1 F15 91.6(5) . . ?
F14 P1 F2 89.4(5) . . ?
F14 P1 F4 89.9(5) . . ?
F14 P1 F15 88.4(6) . . ?
F15 P1 F2 177.6(6) . . ?
F15 P1 F4 90.0(5) . . ?
F12 P3 F9 88.9(5) . . ?
F18 P3 F9 88.1(5) . . ?
F18 P3 F12 92.5(6) . . ?
F18 P3 F19 93.3(7) . . ?
F18 P3 F20 177.1(7) . . ?
F18 P3 F24 88.6(7) . . ?
F19 P3 F9 178.5(7) . . ?
F19 P3 F12 90.8(6) . . ?
F19 P3 F20 89.3(8) . . ?
F19 P3 F24 91.8(6) . . ?
F20 P3 F9 89.3(7) . . ?
F20 P3 F12 88.6(6) . . ?
F20 P3 F24 90.2(7) . . ?
F24 P3 F9 88.6(6) . . ?
F24 P3 F12 177.2(7) . . ?
Cl1 C256 Cl5 109.7(7) . . ?
Cl1 C256 H256 106.7 . . ?
Cl5 C256 H256 106.7 . . ?
Cl8 C256 Cl1 113.3(7) . . ?
Cl8 C256 Cl5 113.1(9) . . ?
Cl8 C256 H256 106.7 . . ?
Cl11 C266 Cl4 103.7(10) . . ?
Cl11 C266 H266 108.9 . . ?
Cl4 C266 H266 108.9 . . ?
Cl10 C266 Cl11 115.7(10) . . ?
Cl10 C266 Cl4 110.4(10) . . ?
Cl10 C266 H266 108.9 . . ?
Cl3 C274 Cl2 107.2(11) . . ?
Cl3 C274 H274 110.2 . . ?
Cl2 C274 H274 110.2 . . ?
Cl12 C274 Cl3 116.6(11) . . ?
Cl12 C274 Cl2 102.0(10) . . ?
Cl12 C274 H274 110.2 . . ?
Cl6 C272 Cl9 106.7(9) . . ?
Cl6 C272 H272 109.0 . . ?
Cl7 C272 Cl6 110.2(10) . . ?
Cl7 C272 Cl9 113.0(10) . . ?
Cl7 C272 H272 109.0 . . ?
Cl9 C272 H272 109.0 . . ?
O7 K2 O19 62.9(3) . . ?
O7 K2 O22 68.3(3) . . ?
O7 K2 O28 164.4(3) . . ?
O7 K2 O30 124.9(3) . . ?
O7 K2 O31 107.7(3) . . ?
O7 K2 O35 85.5(3) . . ?
O19 K2 O30 77.3(3) . . ?
O19 K2 O31 164.2(3) . . ?
O22 K2 O19 116.2(3) . . ?
O22 K2 O28 101.6(3) . . ?
O22 K2 O30 165.6(3) . . ?
O22 K2 O31 67.6(3) . . ?
O23 K2 O7 97.3(3) . . ?
O23 K2 O19 69.7(3) . . ?
O23 K2 O22 78.7(3) . . ?
O23 K2 O28 68.4(3) . . ?
O23 K2 O30 103.0(3) . . ?
O23 K2 O31 125.5(3) . . ?
O23 K2 O35 165.9(3) . . ?
O28 K2 O19 114.9(3) . . ?
O28 K2 O30 66.6(3) . . ?
O28 K2 O31 77.7(3) . . ?
O31 K2 O30 100.8(3) . . ?
O35 K2 O19 99.7(3) . . ?
O35 K2 O22 115.0(3) . . ?
O35 K2 O28 109.9(3) . . ?
O35 K2 O30 64.6(3) . . ?
O35 K2 O31 65.9(3) . . ?

loop_
_geom_bond_atom_site_label_1
_geom_bond_atom_site_label_2
_geom_bond_distance
_geom_bond_site_symmetry_2
_geom_bond_publ_flag
K1 O1 2.387(8) . ?
K1 O5 2.556(8) . ?
K1 O8 2.446(8) . ?
K1 O15 2.492(8) . ?
K1 O16 2.487(8) . ?
K1 O17 2.449(8) . ?
K1 O21 2.447(8) . ?
K1 O27 2.552(9) . ?
O1 C2 1.372(12) . ?
O1 C68 1.462(12) . ?
O5 C53 1.414(12) . ?
O5 C148 1.468(12) . ?
O8 C77 1.441(13) . ?
O8 C208 1.434(13) . ?
O15 C60 1.407(13) . ?
O15 C182 1.448(14) . ?
O16 C3 1.415(14) . ?
O16 C206 1.449(15) . ?
O17 C205 1.430(13) . ?
O17 C251 1.474(13) . ?
O21 C223 1.423(14) . ?
O21 C234 1.431(15) . ?
O27 C108 1.434(15) . ?
O27 C165 1.408(14) . ?
C2 C45 1.427(14) . ?
C2 C53 1.405(15) . ?
C3 C60 1.383(17) . ?
C3 C188 1.356(17) . ?
C14 C94 1.482(17) . ?
C14 C96 1.408(15) . ?
C14 C125 1.410(17) . ?
C19 H19 0.9500 . ?
C19 C67 1.385(15) . ?
C19 C80 1.379(15) . ?
C21 C45 1.477(15) . ?
C21 C66 1.412(15) . ?
C21 C93 1.403(15) . ?
C23 H23 0.9500 . ?
C23 C45 1.390(14) . ?
C23 C74 1.415(15) . ?
C26 H26 0.9500 . ?
C26 C67 1.402(15) . ?
C26 C149 1.423(17) . ?
C27 H27 0.9500 . ?
C27 C127 1.420(15) . ?
C27 C143 1.374(15) . ?
C38 C59 1.421(15) . ?
C38 C67 1.497(15) . ?
C38 C134 1.415(15) . ?
C39 H39 0.9500 . ?
C39 C94 1.357(16) . ?
C39 C103 1.397(16) . ?
C53 C81 1.406(15) . ?
C59 H59 0.9500 . ?
C59 C66 1.364(15) . ?
C60 C198 1.375(17) . ?
C62 H62 0.9500 . ?
C62 C82 1.398(16) . ?
C62 C163 1.399(17) . ?
C65 H65 0.9500 . ?
C65 C111 1.377(17) . ?
C65 C191 1.363(17) . ?
C66 H66 0.9500 . ?
C68 H68A 0.9900 . ?
C68 H68B 0.9900 . ?
C68 C77 1.523(16) . ?
C74 H74 0.9500 . ?
C74 C81 1.371(15) . ?
C77 H77A 0.9900 . ?
C77 H77B 0.9900 . ?
C80 H80 0.9500 . ?
C80 C120 1.420(16) . ?
C81 C143 1.519(16) . ?
C82 C111 1.507(19) . ?
C82 C137 1.450(18) . ?
C93 H93 0.9500 . ?
C93 C134 1.376(15) . ?
C94 C201 1.420(17) . ?
C96 H96 0.9500 . ?
C96 C116 1.420(18) . ?
C103 H103 0.9500 . ?
C103 C170 1.417(17) . ?
C108 H10A 0.9900 . ?
C108 H10B 0.9900 . ?
C108 C182 1.509(18) . ?
C111 C225 1.384(17) . ?
C113 C127 1.421(16) . ?
C113 C170 1.518(16) . ?
C113 C194 1.363(17) . ?
C116 H116 0.9500 . ?
C116 C155 1.401(17) . ?
C120 C149 1.373(16) . ?
C120 C197 1.500(17) . ?
C125 H125 0.9500 . ?
C125 C220 1.378(18) . ?
C127 H127 0.9500 . ?
C134 H134 0.9500 . ?
C137 H137 0.9500 . ?
C137 C207 1.367(18) . ?
C139 C155 1.499(17) . ?
C139 C163 1.383(16) . ?
C139 C207 1.425(16) . ?
C143 C193 1.426(15) . ?
C148 H14A 0.9900 . ?
C148 H14B 0.9900 . ?
C148 C205 1.474(16) . ?
C149 H149 0.9500 . ?
C155 C220 1.395(16) . ?
C163 H163 0.9500 . ?
C165 H16C 0.9900 . ?
C165 H16D 0.9900 . ?
C165 C208 1.517(16) . ?
C170 C189 1.422(17) . ?
C182 H18A 0.9900 . ?
C182 H18B 0.9900 . ?
C188 H188 0.9500 . ?
C188 C241 1.42(2) . ?
C189 H189 0.9500 . ?
C189 C201 1.359(17) . ?
C191 H191 0.9500 . ?
C191 C197 1.400(16) . ?
C193 H193 0.9500 . ?
C193 C194 1.362(16) . ?
C194 H194 0.9500 . ?
C197 C217 1.374(17) . ?
C198 H198 0.9500 . ?
C198 C255 1.369(19) . ?
C201 H201 0.9500 . ?
C205 H20C 0.9900 . ?
C205 H20D 0.9900 . ?
C206 H206 0.9500 . ?
C206 C223 1.542(18) . ?
C207 H207 0.9500 . ?
C208 H20E 0.9900 . ?
C208 H20F 0.9900 . ?
C217 H217 0.9500 . ?
C217 C225 1.380(19) . ?
C220 H220 0.9500 . ?
C223 H22A 0.9900 . ?
C223 H22B 0.9900 . ?
C225 H225 0.9500 . ?
C234 H23E 0.9900 . ?
C234 H23F 0.9900 . ?
C234 C251 1.504(18) . ?
C241 H241 0.9500 . ?
C241 C255 1.34(2) . ?
C251 H25E 0.9900 . ?
C251 H25F 0.9900 . ?
C255 H255 0.9500 . ?
O7 C20 1.388(13) . ?
O7 C122 1.467(13) . ?
O7 K2 2.456(8) . ?
O19 C13 1.397(13) . ?
O19 C112 1.485(13) . ?
O19 K2 2.514(8) . ?
O22 C169 1.410(15) . ?
O22 C202 1.426(15) . ?
O22 K2 2.507(9) . ?
O23 C138 1.476(15) . ?
O23 C268 1.430(17) . ?
O23 K2 2.448(9) . ?
O28 C242 1.404(17) . ?
O28 C259 1.473(18) . ?
O28 K2 2.513(10) . ?
O30 C229 1.424(18) . ?
O30 C258 1.420(16) . ?
O30 K2 2.578(10) . ?
O31 C237 1.470(17) . ?
O31 C248 1.417(16) . ?
O31 K2 2.518(10) . ?
O35 C239 1.436(17) . ?
O35 C263 1.361(19) . ?
O35 K2 2.506(10) . ?
C10 H10 0.9500 . ?
C10 C16 1.422(16) . ?
C10 C33 1.386(15) . ?
C13 C20 1.364(16) . ?
C13 C63 1.427(15) . ?
C16 C25 1.495(16) . ?
C16 C37 1.400(16) . ?
C17 H17 0.9500 . ?
C17 C24 1.429(16) . ?
C17 C132 1.386(16) . ?
C20 C25 1.430(16) . ?
C24 C40 1.402(16) . ?
C24 C50 1.460(16) . ?
C25 C99 1.413(15) . ?
C33 H33 0.9500 . ?
C33 C128 1.400(16) . ?
C37 H37 0.9500 . ?
C37 C215 1.354(16) . ?
C40 H40 0.9500 . ?
C40 C117 1.384(16) . ?
C50 C64 1.417(16) . ?
C50 C233 1.392(17) . ?
C63 C84 1.478(16) . ?
C63 C209 1.410(16) . ?
C64 H64 0.9500 . ?
C64 C213 1.396(17) . ?
C69 C126 1.465(17) . ?
C69 C156 1.422(16) . ?
C69 C200 1.396(16) . ?
C70 C71 1.523(17) . ?
C70 C166 1.410(18) . ?
C70 C179 1.403(16) . ?
C71 C115 1.382(16) . ?
C71 C184 1.445(17) . ?
C84 C141 1.417(16) . ?
C84 C186 1.422(17) . ?
C85 C88 1.460(18) . ?
C85 C212 1.463(18) . ?
C85 C230 1.374(17) . ?
C88 C121 1.417(17) . ?
C88 C226 1.419(17) . ?
C90 C147 1.461(17) . ?
C90 C211 1.398(17) . ?
C90 C228 1.442(18) . ?
C92 C117 1.421(16) . ?
C92 C128 1.463(15) . ?
C92 C132 1.416(15) . ?
C99 H99 0.9500 . ?
C99 C209 1.406(17) . ?
C100 H100 0.9500 . ?
C100 C126 1.428(16) . ?
C100 C226 1.382(18) . ?
C112 H11A 0.9900 . ?
C112 H11B 0.9900 . ?
C112 C138 1.481(17) . ?
C115 H115 0.9500 . ?
C115 C156 1.415(16) . ?
C117 H117 0.9500 . ?
C121 H121 0.9500 . ?
C121 C180 1.351(17) . ?
C122 H12A 0.9900 . ?
C122 H12B 0.9900 . ?
C122 C169 1.538(17) . ?
C126 C180 1.422(15) . ?
C128 C215 1.452(15) . ?
C132 H132 0.9500 . ?
C138 H13A 0.9900 . ?
C138 H13B 0.9900 . ?
C141 H141 0.9500 . ?
C141 C166 1.370(17) . ?
C147 C213 1.394(16) . ?
C147 C224 1.422(17) . ?
C156 H15A 0.9900 . ?
C156 H15B 0.9900 . ?
C166 H166 0.9500 . ?
C169 H16A 0.9900 . ?
C169 H16B 0.9900 . ?
C179 H179 0.9500 . ?
C179 C186 1.357(16) . ?
C180 H180 0.9500 . ?
C184 H184 0.9500 . ?
C184 C200 1.362(17) . ?
C186 H186 0.9500 . ?
C200 H200 0.9500 . ?
C202 H20A 0.9900 . ?
C202 H20B 0.9900 . ?
C202 C237 1.52(2) . ?
C209 H209 0.9500 . ?
C211 H211 0.9500 . ?
C211 C230 1.389(18) . ?
C212 H212 0.9500 . ?
C212 C228 1.352(19) . ?
C213 H213 0.9500 . ?
C215 H215 0.9500 . ?
C224 H224 0.9500 . ?
C224 C233 1.410(18) . ?
C226 H226 0.9500 . ?
C228 H228 0.9500 . ?
C229 C246 1.39(2) . ?
C229 C263 1.41(2) . ?
C230 H230 0.9500 . ?
C233 H233 0.9500 . ?
C237 H23A 0.9900 . ?
C237 H23B 0.9900 . ?
C239 H23C 0.9900 . ?
C239 H23D 0.9900 . ?
C239 C248 1.49(2) . ?
C242 H24A 0.9900 . ?
C242 H24B 0.9900 . ?
C242 C268 1.53(2) . ?
C246 H246 0.9500 . ?
C246 C261 1.42(3) . ?
C248 H24C 0.9900 . ?
C248 H24D 0.9900 . ?
C258 H25A 0.9900 . ?
C258 H25B 0.9900 . ?
C258 C259 1.45(2) . ?
C259 H25C 0.9900 . ?
C259 H25D 0.9900 . ?
C261 H261 0.9500 . ?
C261 C273 1.44(3) . ?
C263 C264 1.40(2) . ?
C264 H264 0.9500 . ?
C264 C273 1.32(3) . ?
C268 H26A 0.9900 . ?
C268 H26B 0.9900 . ?
C273 H273 0.9500 . ?
P1 F2 1.612(8) . ?
P1 F4 1.618(7) . ?
P1 F7 1.590(7) . ?
P1 F8 1.564(9) . ?
P1 F14 1.601(10) . ?
P1 F15 1.604(8) . ?
P3 F9 1.612(9) . ?
P3 F12 1.603(9) . ?
P3 F18 1.540(10) . ?
P3 F19 1.557(11) . ?
P3 F20 1.562(10) . ?
P3 F24 1.578(10) . ?
Cl1 C256 1.738(14) . ?
Cl5 C256 1.779(14) . ?
Cl8 C256 1.693(14) . ?
C256 H256 1.0000 . ?
Cl11 C266 1.715(17) . ?
Cl4 C266 1.766(17) . ?
Cl10 C266 1.652(17) . ?
C266 H266 1.0000 . ?
Cl3 C274 1.728(16) . ?
Cl2 C274 1.77(2) . ?
Cl12 C274 1.641(19) . ?
C274 H274 1.0000 . ?
Cl6 C272 1.714(17) . ?
Cl7 C272 1.704(16) . ?
Cl9 C272 1.738(16) . ?
C272 H272 1.0000 . ?

loop_
_geom_torsion_atom_site_label_1
_geom_torsion_atom_site_label_2
_geom_torsion_atom_site_label_3
_geom_torsion_atom_site_label_4
_geom_torsion
_geom_torsion_site_symmetry_1
_geom_torsion_site_symmetry_2
_geom_torsion_site_symmetry_3
_geom_torsion_site_symmetry_4
_geom_torsion_publ_flag
K1 O1 C2 C45 -161.1(7) . . . . ?
K1 O1 C2 C53 14.7(10) . . . . ?
K1 O1 C68 C77 -44.2(10) . . . . ?
K1 O5 C53 C2 -12.8(9) . . . . ?
K1 O5 C53 C81 161.1(7) . . . . ?
K1 O5 C148 C205 -47.8(10) . . . . ?
K1 O8 C77 C68 -40.3(10) . . . . ?
K1 O8 C208 C165 -28.9(11) . . . . ?
K1 O15 C60 C3 -14.3(12) . . . . ?
K1 O15 C60 C198 161.3(8) . . . . ?
K1 O15 C182 C108 -32.6(13) . . . . ?
K1 O16 C3 C60 14.8(12) . . . . ?
K1 O16 C3 C188 -162.5(9) . . . . ?
K1 O16 C206 C223 -44.9(10) . . . . ?
K1 O17 C205 C148 -47.8(10) . . . . ?
K1 O17 C251 C234 -53.0(11) . . . . ?
K1 O21 C223 C206 -43.1(11) . . . . ?
K1 O21 C234 C251 -31.8(12) . . . . ?
K1 O27 C108 C182 -53.0(12) . . . . ?
K1 O27 C165 C208 -48.5(11) . . . . ?
O1 C2 C45 C21 22.5(13) . . . . ?
O1 C2 C45 C23 -173.8(8) . . . . ?
O1 C2 C53 O5 0.0(11) . . . . ?
O1 C2 C53 C81 -173.9(8) . . . . ?
O1 C68 C77 O8 57.5(11) . . . . ?
O5 C53 C81 C74 172.9(8) . . . . ?
O5 C53 C81 C143 -22.1(13) . . . . ?
O5 C148 C205 O17 61.7(11) . . . . ?
O15 C60 C198 C255 -175.6(10) . . . . ?
O16 C3 C60 O15 -0.4(14) . . . . ?
O16 C3 C60 C198 -176.1(9) . . . . ?
O16 C3 C188 C241 176.5(11) . . . . ?
O16 C206 C223 O21 60.9(13) . . . . ?
O21 C234 C251 O17 58.2(14) . . . . ?
O27 C108 C182 O15 55.4(14) . . . . ?
O27 C165 C208 O8 52.1(13) . . . . ?
C2 O1 C68 C77 101.8(10) . . . . ?
C2 C53 C81 C74 -13.5(13) . . . . ?
C2 C53 C81 C143 151.4(9) . . . . ?
C3 O16 C206 C223 88.7(11) . . . . ?
C3 C60 C198 C255 -0.2(16) . . . . ?
C3 C188 C241 C255 -1(2) . . . . ?
C14 C94 C201 C189 -149.9(11) . . . . ?
C14 C96 C116 C155 1.2(16) . . . . ?
C14 C125 C220 C155 -1.6(17) . . . . ?
C19 C80 C120 C149 16.9(16) . . . . ?
C19 C80 C120 C197 -145.4(11) . . . . ?
C21 C93 C134 C38 0.6(15) . . . . ?
C23 C74 C81 C53 12.4(14) . . . . ?
C23 C74 C81 C143 -152.7(10) . . . . ?
C27 C143 C193 C194 -8.0(15) . . . . ?
C38 C59 C66 C21 0.8(15) . . . . ?
C39 C94 C201 C189 12.6(16) . . . . ?
C39 C103 C170 C113 -153.6(11) . . . . ?
C39 C103 C170 C189 8.9(16) . . . . ?
C45 C2 C53 O5 176.0(8) . . . . ?
C45 C2 C53 C81 2.1(13) . . . . ?
C45 C21 C66 C59 157.6(9) . . . . ?
C45 C21 C93 C134 -157.7(9) . . . . ?
C45 C23 C74 C81 0.1(15) . . . . ?
C53 O5 C148 C205 175.8(9) . . . . ?
C53 C2 C45 C21 -153.3(9) . . . . ?
C53 C2 C45 C23 10.4(13) . . . . ?
C53 C81 C143 C27 -38.0(13) . . . . ?
C53 C81 C143 C193 161.6(9) . . . . ?
C59 C38 C67 C19 -20.6(14) . . . . ?
C59 C38 C67 C26 142.1(10) . . . . ?
C59 C38 C134 C93 -8.9(14) . . . . ?
C60 O15 C182 C108 169.7(10) . . . . ?
C60 C3 C188 C241 -0.7(18) . . . . ?
C60 C198 C255 C241 -1.2(19) . . . . ?
C62 C82 C111 C65 -24.9(16) . . . . ?
C62 C82 C111 C225 139.3(11) . . . . ?
C62 C82 C137 C207 -6.2(16) . . . . ?
C65 C111 C225 C217 8.9(17) . . . . ?
C65 C191 C197 C120 -156.0(11) . . . . ?
C65 C191 C197 C217 8.1(17) . . . . ?
C66 C21 C45 C2 35.0(13) . . . . ?
C66 C21 C45 C23 -128.1(10) . . . . ?
C66 C21 C93 C134 8.6(14) . . . . ?
C67 C19 C80 C120 -2.2(17) . . . . ?
C67 C26 C149 C120 -0.8(17) . . . . ?
C67 C38 C59 C66 -158.4(9) . . . . ?
C67 C38 C134 C93 156.9(10) . . . . ?
C68 O1 C2 C45 57.0(12) . . . . ?
C68 O1 C2 C53 -127.1(9) . . . . ?
C74 C23 C45 C2 -11.6(14) . . . . ?
C74 C23 C45 C21 152.4(10) . . . . ?
C74 C81 C143 C27 126.4(10) . . . . ?
C74 C81 C143 C193 -33.9(14) . . . . ?
C77 O8 C208 C165 -161.3(9) . . . . ?
C80 C19 C67 C26 -14.2(15) . . . . ?
C80 C19 C67 C38 148.8(10) . . . . ?
C80 C120 C149 C26 -15.0(16) . . . . ?
C80 C120 C197 C191 -175.5(11) . . . . ?
C80 C120 C197 C217 20.8(16) . . . . ?
C81 C143 C193 C194 152.3(10) . . . . ?
C82 C62 C163 C139 -2.5(16) . . . . ?
C82 C111 C225 C217 -156.1(11) . . . . ?
C82 C137 C207 C139 -4.9(18) . . . . ?
C93 C21 C45 C2 -159.1(9) . . . . ?
C93 C21 C45 C23 37.8(14) . . . . ?
C93 C21 C66 C59 -9.2(14) . . . . ?
C94 C14 C96 C116 154.1(10) . . . . ?
C94 C14 C125 C220 -154.2(10) . . . . ?
C94 C39 C103 C170 3.2(18) . . . . ?
C96 C14 C94 C39 -179.4(10) . . . . ?
C96 C14 C94 C201 -18.2(15) . . . . ?
C96 C14 C125 C220 12.6(15) . . . . ?
C96 C116 C155 C139 -153.2(10) . . . . ?
C96 C116 C155 C220 9.9(16) . . . . ?
C103 C39 C94 C14 148.0(12) . . . . ?
C103 C39 C94 C201 -13.7(17) . . . . ?
C103 C170 C189 C201 -10.0(16) . . . . ?
C108 O27 C165 C208 76.1(12) . . . . ?
C111 C65 C191 C197 0.2(17) . . . . ?
C111 C82 C137 C207 157.0(11) . . . . ?
C113 C170 C189 C201 153.1(11) . . . . ?
C116 C155 C220 C125 -9.7(16) . . . . ?
C120 C197 C217 C225 157.1(11) . . . . ?
C125 C14 C94 C39 -13.4(16) . . . . ?
C125 C14 C94 C201 147.7(10) . . . . ?
C125 C14 C96 C116 -12.2(14) . . . . ?
C127 C27 C143 C81 -152.1(9) . . . . ?
C127 C27 C143 C193 8.7(14) . . . . ?
C127 C113 C170 C103 24.4(16) . . . . ?
C127 C113 C170 C189 -137.8(11) . . . . ?
C127 C113 C194 C193 10.0(16) . . . . ?
C134 C38 C59 C66 8.2(15) . . . . ?
C134 C38 C67 C19 174.1(10) . . . . ?
C134 C38 C67 C26 -23.2(15) . . . . ?
C137 C82 C111 C65 173.3(10) . . . . ?
C137 C82 C111 C225 -22.5(15) . . . . ?
C139 C155 C220 C125 153.7(10) . . . . ?
C143 C27 C127 C113 -0.2(15) . . . . ?
C143 C193 C194 C113 -1.7(16) . . . . ?
C148 O5 C53 C2 122.1(9) . . . . ?
C148 O5 C53 C81 -64.0(11) . . . . ?
C149 C26 C67 C19 15.7(15) . . . . ?
C149 C26 C67 C38 -147.5(10) . . . . ?
C149 C120 C197 C191 23.3(17) . . . . ?
C149 C120 C197 C217 -140.4(12) . . . . ?
C155 C139 C163 C62 156.4(10) . . . . ?
C155 C139 C207 C137 -153.1(11) . . . . ?
C163 C62 C82 C111 -153.2(11) . . . . ?
C163 C62 C82 C137 9.9(15) . . . . ?
C163 C139 C155 C116 14.9(15) . . . . ?
C163 C139 C155 C220 -147.8(11) . . . . ?
C163 C139 C207 C137 12.5(15) . . . . ?
C165 O27 C108 C182 -176.5(10) . . . . ?
C170 C113 C127 C27 155.3(10) . . . . ?
C170 C113 C194 C193 -153.4(11) . . . . ?
C170 C189 C201 C94 -0.9(17) . . . . ?
C182 O15 C60 C3 143.6(11) . . . . ?
C182 O15 C60 C198 -40.9(15) . . . . ?
C188 C3 C60 O15 176.8(10) . . . . ?
C188 C3 C60 C198 1.1(17) . . . . ?
C188 C241 C255 C198 2(2) . . . . ?
C191 C65 C111 C82 155.4(11) . . . . ?
C191 C65 C111 C225 -8.8(16) . . . . ?
C191 C197 C217 C225 -7.9(18) . . . . ?
C194 C113 C127 C27 -9.0(15) . . . . ?
C194 C113 C170 C103 -172.3(11) . . . . ?
C194 C113 C170 C189 25.4(16) . . . . ?
C197 C120 C149 C26 146.9(11) . . . . ?
C197 C217 C225 C111 -0.4(19) . . . . ?
C205 O17 C251 C234 78.6(12) . . . . ?
C206 O16 C3 C60 -114.7(11) . . . . ?
C206 O16 C3 C188 68.1(13) . . . . ?
C207 C139 C155 C116 179.8(10) . . . . ?
C207 C139 C155 C220 17.1(15) . . . . ?
C207 C139 C163 C62 -9.0(15) . . . . ?
C208 O8 C77 C68 96.1(10) . . . . ?
C223 O21 C234 C251 -161.3(10) . . . . ?
C234 O21 C223 C206 87.4(12) . . . . ?
C251 O17 C205 C148 -174.9(9) . . . . ?
O7 C20 C25 C16 -22.4(16) . . . . ?
O7 C20 C25 C99 174.0(9) . . . . ?
O7 C122 C169 O22 -54.5(13) . . . . ?
O19 C13 C20 O7 2.8(13) . . . . ?
O19 C13 C20 C25 -171.5(9) . . . . ?
O19 C13 C63 C84 18.5(15) . . . . ?
O19 C13 C63 C209 -177.8(9) . . . . ?
O19 C112 C138 O23 59.6(13) . . . . ?
O22 C202 C237 O31 -56.3(14) . . . . ?
O28 C242 C268 O23 54.6(18) . . . . ?
O30 C229 C246 C261 -177.1(12) . . . . ?
O30 C229 C263 O35 -1(2) . . . . ?
O30 C229 C263 C264 178.2(13) . . . . ?
O30 C258 C259 O28 66.2(15) . . . . ?
O35 C239 C248 O31 -64.5(17) . . . . ?
O35 C263 C264 C273 -177.9(18) . . . . ?
C10 C16 C25 C20 160.9(10) . . . . ?
C10 C16 C25 C99 -35.7(15) . . . . ?
C10 C16 C37 C215 8.4(16) . . . . ?
C10 C33 C128 C92 -155.9(11) . . . . ?
C10 C33 C128 C215 10.6(15) . . . . ?
C13 O19 C112 C138 97.7(11) . . . . ?
C13 C20 C25 C16 151.6(10) . . . . ?
C13 C20 C25 C99 -12.0(15) . . . . ?
C13 C63 C84 C141 -167.7(10) . . . . ?
C13 C63 C84 C186 28.3(16) . . . . ?
C13 C63 C209 C99 -10.1(15) . . . . ?
C16 C10 C33 C128 -2.0(16) . . . . ?
C16 C25 C99 C209 -152.8(10) . . . . ?
C16 C37 C215 C128 0.5(17) . . . . ?
C17 C24 C40 C117 -13.7(15) . . . . ?
C17 C24 C50 C64 -20.1(17) . . . . ?
C17 C24 C50 C233 145.4(11) . . . . ?
C20 O7 C122 C169 -129.4(10) . . . . ?
C20 C13 C63 C84 -153.6(11) . . . . ?
C20 C13 C63 C209 10.1(15) . . . . ?
C20 C25 C99 C209 11.8(15) . . . . ?
C24 C17 C132 C92 -2.1(16) . . . . ?
C24 C40 C117 C92 1.0(16) . . . . ?
C24 C50 C64 C213 154.4(11) . . . . ?
C24 C50 C233 C224 -155.6(12) . . . . ?
C25 C16 C37 C215 -155.0(10) . . . . ?
C25 C99 C209 C63 -0.8(16) . . . . ?
C33 C10 C16 C25 154.9(10) . . . . ?
C33 C10 C16 C37 -7.7(15) . . . . ?
C33 C128 C215 C37 -10.0(16) . . . . ?
C37 C16 C25 C20 -36.5(15) . . . . ?
C37 C16 C25 C99 126.8(11) . . . . ?
C40 C24 C50 C64 176.4(11) . . . . ?
C40 C24 C50 C233 -18.2(16) . . . . ?
C50 C24 C40 C117 150.9(11) . . . . ?
C50 C64 C213 C147 -1.9(17) . . . . ?
C63 C13 C20 O7 175.3(9) . . . . ?
C63 C13 C20 C25 0.9(16) . . . . ?
C63 C84 C141 C166 -156.5(11) . . . . ?
C63 C84 C186 C179 153.8(10) . . . . ?
C64 C50 C233 C224 10.9(18) . . . . ?
C69 C126 C180 C121 -157.9(11) . . . . ?
C70 C71 C115 C156 -147.4(11) . . . . ?
C70 C71 C184 C200 148.2(11) . . . . ?
C70 C179 C186 C84 3.5(17) . . . . ?
C71 C70 C166 C141 152.2(11) . . . . ?
C71 C70 C179 C186 -155.7(11) . . . . ?
C71 C115 C156 C69 1.0(16) . . . . ?
C71 C184 C200 C69 -2.5(18) . . . . ?
C84 C63 C209 C99 154.9(10) . . . . ?
C84 C141 C166 C70 2.9(17) . . . . ?
C85 C88 C121 C180 153.6(11) . . . . ?
C85 C88 C226 C100 -156.9(11) . . . . ?
C85 C212 C228 C90 -1(2) . . . . ?
C88 C85 C212 C228 156.9(12) . . . . ?
C88 C85 C230 C211 -156.9(12) . . . . ?
C88 C121 C180 C126 2.3(17) . . . . ?
C90 C147 C213 C64 -151.6(11) . . . . ?
C90 C147 C224 C233 152.9(12) . . . . ?
C90 C211 C230 C85 2.5(19) . . . . ?
C92 C128 C215 C37 157.5(10) . . . . ?
C100 C126 C180 C121 8.3(16) . . . . ?
C112 O19 C13 C20 -125.7(10) . . . . ?
C112 O19 C13 C63 61.7(12) . . . . ?
C115 C71 C184 C200 -10.8(17) . . . . ?
C117 C92 C128 C33 -171.4(10) . . . . ?
C117 C92 C128 C215 22.2(15) . . . . ?
C117 C92 C132 C17 -10.8(15) . . . . ?
C121 C88 C226 C100 7.8(17) . . . . ?
C122 O7 C20 C13 142.4(10) . . . . ?
C122 O7 C20 C25 -43.4(13) . . . . ?
C126 C69 C156 C115 151.4(10) . . . . ?
C126 C69 C200 C184 -150.2(11) . . . . ?
C126 C100 C226 C88 2.5(19) . . . . ?
C128 C92 C117 C40 -151.3(11) . . . . ?
C128 C92 C132 C17 151.9(11) . . . . ?
C132 C17 C24 C40 14.2(15) . . . . ?
C132 C17 C24 C50 -150.4(11) . . . . ?
C132 C92 C117 C40 11.4(15) . . . . ?
C132 C92 C128 C33 26.9(17) . . . . ?
C132 C92 C128 C215 -139.5(11) . . . . ?
C138 O23 C268 C242 -168.7(11) . . . . ?
C141 C84 C186 C179 -11.3(16) . . . . ?
C147 C90 C211 C230 149.9(12) . . . . ?
C147 C90 C228 C212 -150.5(13) . . . . ?
C147 C224 C233 C50 2(2) . . . . ?
C156 C69 C126 C100 -150.1(10) . . . . ?
C156 C69 C126 C180 15.4(16) . . . . ?
C156 C69 C200 C184 14.7(16) . . . . ?
C166 C70 C71 C115 -19.1(16) . . . . ?
C166 C70 C71 C184 -176.9(11) . . . . ?
C166 C70 C179 C186 7.6(16) . . . . ?
C169 O22 C202 C237 169.9(10) . . . . ?
C179 C70 C71 C115 143.3(11) . . . . ?
C179 C70 C71 C184 -14.6(16) . . . . ?
C179 C70 C166 C141 -10.7(16) . . . . ?
C184 C71 C115 C156 11.3(16) . . . . ?
C186 C84 C141 C166 8.1(16) . . . . ?
C200 C69 C126 C100 14.2(16) . . . . ?
C200 C69 C126 C180 179.8(11) . . . . ?
C200 C69 C156 C115 -14.0(15) . . . . ?
C202 O22 C169 C122 -86.8(12) . . . . ?
C209 C63 C84 C141 29.1(15) . . . . ?
C209 C63 C84 C186 -134.9(11) . . . . ?
C211 C90 C147 C213 19.8(18) . . . . ?
C211 C90 C147 C224 -146.0(12) . . . . ?
C211 C90 C228 C212 14.8(19) . . . . ?
C212 C85 C88 C121 177.5(11) . . . . ?
C212 C85 C88 C226 -19.4(16) . . . . ?
C212 C85 C230 C211 11.8(18) . . . . ?
C213 C147 C224 C233 -14.4(18) . . . . ?
C224 C147 C213 C64 14.4(16) . . . . ?
C226 C88 C121 C180 -10.4(16) . . . . ?
C226 C100 C126 C69 156.1(11) . . . . ?
C226 C100 C126 C180 -10.6(16) . . . . ?
C228 C90 C147 C213 -176.2(12) . . . . ?
C228 C90 C147 C224 18.1(17) . . . . ?
C228 C90 C211 C230 -15.4(17) . . . . ?
C229 O30 C258 C259 175.2(12) . . . . ?
C229 C246 C261 C273 -5(2) . . . . ?
C229 C263 C264 C273 3(3) . . . . ?
C230 C85 C88 C121 -14.3(18) . . . . ?
C230 C85 C88 C226 148.8(12) . . . . ?
C230 C85 C212 C228 -12.2(18) . . . . ?
C233 C50 C64 C213 -11.1(17) . . . . ?
C237 O31 C248 C239 -176.4(12) . . . . ?
C239 O35 C263 C229 -112.2(16) . . . . ?
C239 O35 C263 C264 68.5(19) . . . . ?
C242 O28 C259 C258 -168.6(11) . . . . ?
C246 C229 C263 O35 179.2(13) . . . . ?
C246 C229 C263 C264 -1(2) . . . . ?
C246 C261 C273 C264 6(3) . . . . ?
C248 O31 C237 C202 -73.0(15) . . . . ?
C258 O30 C229 C246 -78.6(16) . . . . ?
C258 O30 C229 C263 101.8(14) . . . . ?
C259 O28 C242 C268 81.8(16) . . . . ?
C263 O35 C239 C248 174.7(13) . . . . ?
C263 C229 C246 C261 2(2) . . . . ?
C263 C264 C273 C261 -5(3) . . . . ?
C268 O23 C138 C112 92.6(13) . . . . ?
K2 O7 C20 C13 -17.6(12) . . . . ?
K2 O7 C20 C25 156.6(8) . . . . ?
K2 O7 C122 C169 31.5(11) . . . . ?
K2 O19 C13 C20 12.4(11) . . . . ?
K2 O19 C13 C63 -160.2(7) . . . . ?
K2 O19 C112 C138 -43.8(11) . . . . ?
K2 O22 C169 C122 50.5(11) . . . . ?
K2 O22 C202 C237 35.8(13) . . . . ?
K2 O23 C138 C112 -45.0(12) . . . . ?
K2 O23 C268 C242 -33.0(15) . . . . ?
K2 O28 C242 C268 -48.2(15) . . . . ?
K2 O28 C259 C258 -40.1(14) . . . . ?
K2 O30 C229 C246 156.7(10) . . . . ?
K2 O30 C229 C263 -22.9(14) . . . . ?
K2 O30 C258 C259 -57.3(13) . . . . ?
K2 O31 C237 C202 49.2(13) . . . . ?
K2 O31 C248 C239 60.5(14) . . . . ?
K2 O35 C239 C248 36.5(16) . . . . ?
K2 O35 C263 C229 25.9(16) . . . . ?
K2 O35 C263 C264 -153.4(13) . . . . ?

loop_
_twin_individual_id
_twin_individual_mass_fraction_refined
1 0.64(2)
2 0.36(2)

loop_
_smtbx_masks_void_nr
_smtbx_masks_void_average_x
_smtbx_masks_void_average_y
_smtbx_masks_void_average_z
_smtbx_masks_void_volume
_smtbx_masks_void_count_electrons
_smtbx_masks_void_content
1 0.071 0.387 0.034 296.4 97.2 ?
2 -0.071 0.613 0.534 296.4 96.5 ?
3 0.149 0.983 0.877 16.1 2.0 ?
4 0.219 0.690 0.791 10.8 0.0 ?
5 0.246 0.881 0.609 17.1 0.0 ?
6 0.254 0.881 0.109 17.1 0.0 ?
7 0.281 0.690 0.291 10.8 0.0 ?
8 0.429 0.387 0.534 296.4 96.8 ?
9 0.351 -0.017 0.377 16.1 2.0 ?
10 0.571 0.613 0.034 296.4 96.6 ?
11 0.649 0.017 0.877 16.1 2.0 ?
12 0.719 0.310 0.791 10.8 0.0 ?
13 0.746 0.119 0.609 17.1 0.0 ?
14 0.754 0.119 0.109 17.1 0.0 ?
15 0.781 0.310 0.291 10.8 0.0 ?
16 0.851 0.017 0.377 16.1 2.0 ?
